data_4326823
loop_
_publ_author_name
'Daniel Sykes'
'Ian S. Tidmarsh'
'Andrea Barbieri'
'Igor V. Sazanovich'
'Julia A. Weinstein'
'Michael D. Ward'

_publ_contact_author
; 
        Prof. Mike Ward
        Department of Chemistry
        University of Sheffield
        SHEFFIELD
        S3 7HF
;
_publ_contact_author_email m.d.ward@sheffield.ac.uk
_publ_contact_author_fax '0114 2229346'
_publ_section_title
;
 d \\rightarrow f Energy Transfer in a Series of IrIII/EuIII Dyads:
 Energy-Transfer Mechanisms and White-Light Emission
;
_journal_name_full 'Inorganic Chemistry'
_journal_page_first 11323
_journal_page_last 11339
_journal_paper_doi 10.1021/ic2007759
_journal_volume 50
_journal_year 2011
_chemical_formula_sum 'C82 H39 Cl2 Eu2 F48 Ir N8 O14'
_chemical_formula_weight 2839.23
_chemical_name_systematic
; 
 ? 
;
_space_group_IT_number 2
_symmetry_cell_setting triclinic
_symmetry_space_group_name_Hall '-P 1'
_symmetry_space_group_name_H-M 'P -1'
_atom_sites_solution_hydrogens geom
_atom_sites_solution_primary direct
_atom_sites_solution_secondary difmap
_audit_creation_method SHELXL-97
_cell_angle_alpha 93.6220(10)
_cell_angle_beta 92.0430(10)
_cell_angle_gamma 106.0270(10)
_cell_formula_units_Z 2
_cell_length_a 13.7794(12)
_cell_length_b 19.1547(17)
_cell_length_c 19.4502(17)
_cell_measurement_reflns_used 8361
_cell_measurement_temperature 150(2)
_cell_measurement_theta_max 25.50
_cell_measurement_theta_min 2.22
_cell_volume 4916.7(7)
_computing_cell_refinement 'Bruker SAINT'
_computing_data_collection 'Bruker APEX2'
_computing_data_reduction 'Bruker SAINT'
_computing_molecular_graphics 'Bruker SHELXTL'
_computing_publication_material 'Bruker SHELXTL'
_computing_structure_refinement 'SHELXL-97 (Sheldrick, 2008)'
_computing_structure_solution 'SHELXS-97 (Sheldrick, 2008)'
_diffrn_ambient_temperature 150(2)
_diffrn_measured_fraction_theta_full 0.984
_diffrn_measured_fraction_theta_max 0.984
_diffrn_measurement_device_type 'Bruker APEX-II CCD'
_diffrn_measurement_method '\f and \w scans'
_diffrn_radiation_monochromator graphite
_diffrn_radiation_source 'sealed tube'
_diffrn_radiation_type MoK\a
_diffrn_radiation_wavelength 0.71073
_diffrn_reflns_av_R_equivalents 0.0449
_diffrn_reflns_av_sigmaI/netI 0.0470
_diffrn_reflns_limit_h_max 16
_diffrn_reflns_limit_h_min -17
_diffrn_reflns_limit_k_max 24
_diffrn_reflns_limit_k_min -24
_diffrn_reflns_limit_l_max 25
_diffrn_reflns_limit_l_min -24
_diffrn_reflns_number 71511
_diffrn_reflns_theta_full 27.48
_diffrn_reflns_theta_max 27.48
_diffrn_reflns_theta_min 1.82
_exptl_absorpt_coefficient_mu 2.819
_exptl_absorpt_correction_T_max 0.6308
_exptl_absorpt_correction_T_min 0.3330
_exptl_absorpt_correction_type multi-scan
_exptl_absorpt_process_details SADABS
_exptl_crystal_colour Colourless
_exptl_crystal_density_diffrn 1.918
_exptl_crystal_description Block
_exptl_crystal_F_000 2736
_exptl_crystal_size_max 0.50
_exptl_crystal_size_mid 0.26
_exptl_crystal_size_min 0.18
_refine_diff_density_max 2.322
_refine_diff_density_min -1.391
_refine_diff_density_rms 0.150
_refine_ls_extinction_method none
_refine_ls_goodness_of_fit_ref 1.042
_refine_ls_hydrogen_treatment constr
_refine_ls_matrix_type full
_refine_ls_number_parameters 1396
_refine_ls_number_reflns 22185
_refine_ls_number_restraints 141
_refine_ls_restrained_S_all 1.041
_refine_ls_R_factor_all 0.0686
_refine_ls_R_factor_gt 0.0485
_refine_ls_shift/su_max 0.003
_refine_ls_shift/su_mean 0.000
_refine_ls_structure_factor_coef Fsqd
_refine_ls_weighting_details 'calc w=1/[\s^2^(Fo^2^)+(0.0707P)^2^+15.9186P] where P=(Fo^2^+2Fc^2^)/3'
_refine_ls_weighting_scheme calc
_refine_ls_wR_factor_gt 0.1247
_refine_ls_wR_factor_ref 0.1373
_reflns_number_gt 17126
_reflns_number_total 22185
_reflns_threshold_expression >2sigma(I)
_cod_data_source_file ic2007759_si_003_7.cif
_cod_data_source_block imw1472p-1
_cod_original_sg_symbol_H-M 'P -1 '
_cod_database_code 4326823

loop_
_symmetry_equiv_pos_as_xyz
'x, y, z'
'-x, -y, -z'

loop_
_atom_site_label
_atom_site_type_symbol
_atom_site_fract_x
_atom_site_fract_y
_atom_site_fract_z
_atom_site_U_iso_or_equiv
_atom_site_adp_type
_atom_site_occupancy
_atom_site_symmetry_multiplicity
_atom_site_calc_flag
_atom_site_refinement_flags
_atom_site_disorder_assembly
_atom_site_disorder_group
Ir1 Ir 0.737352(16) 0.629337(11) 1.177191(11) 0.02508(7) Uani 1 1 d . . .
Eu1 Eu 0.91235(2) 0.718484(15) 0.700053(15) 0.02864(8) Uani 1 1 d . A .
N111 N 0.8137(3) 0.7299(2) 1.2351(2) 0.0255(9) Uani 1 1 d . . .
C112 C 0.9139(4) 0.7561(3) 1.2267(3) 0.0284(12) Uani 1 1 d . . .
C113 C 0.9714(5) 0.8209(3) 1.2607(3) 0.0329(13) Uani 1 1 d . . .
H113 H 1.0415 0.8386 1.2536 0.039 Uiso 1 1 calc R . .
C114 C 0.9252(5) 0.8596(3) 1.3052(3) 0.0362(14) Uani 1 1 d . . .
H114 H 0.9632 0.9041 1.3289 0.043 Uiso 1 1 calc R . .
C115 C 0.8244(5) 0.8328(3) 1.3144(3) 0.0336(13) Uani 1 1 d . . .
H115 H 0.7916 0.8584 1.3450 0.040 Uiso 1 1 calc R . .
C116 C 0.7702(5) 0.7679(3) 1.2785(3) 0.0300(12) Uani 1 1 d . . .
H116 H 0.6999 0.7498 1.2850 0.036 Uiso 1 1 calc R . .
N121 N 0.9493(4) 0.6149(2) 1.1141(2) 0.0275(10) Uani 1 1 d . . .
N122 N 0.8932(3) 0.6468(2) 1.1545(2) 0.0263(10) Uani 1 1 d . . .
C123 C 0.9557(4) 0.7116(3) 1.1793(3) 0.0276(12) Uani 1 1 d . . .
C124 C 1.0516(5) 0.7212(3) 1.1537(3) 0.0354(14) Uani 1 1 d . . .
H124 H 1.1092 0.7621 1.1627 0.042 Uiso 1 1 calc R . .
C125 C 1.0444(5) 0.6590(3) 1.1130(3) 0.0363(14) Uani 1 1 d . . .
H125 H 1.0974 0.6485 1.0880 0.044 Uiso 1 1 calc R . .
C126 C 0.9094(4) 0.5428(3) 1.0784(3) 0.0267(11) Uani 1 1 d . . .
H12A H 0.8483 0.5163 1.1011 0.032 Uiso 1 1 calc R . .
H12B H 0.9603 0.5155 1.0833 0.032 Uiso 1 1 calc R . .
N131 N 0.7718(4) 0.7801(3) 0.7091(3) 0.0364(12) Uani 1 1 d . . .
C132 C 0.6844(5) 0.7463(3) 0.7365(3) 0.0337(13) Uani 1 1 d . . .
C133 C 0.6081(5) 0.7797(4) 0.7447(4) 0.0447(16) Uani 1 1 d . . .
H133 H 0.5477 0.7552 0.7651 0.054 Uiso 1 1 calc R . .
C134 C 0.6196(6) 0.8484(4) 0.7232(4) 0.0498(18) Uani 1 1 d . . .
H134 H 0.5671 0.8715 0.7281 0.060 Uiso 1 1 calc R . .
C135 C 0.7080(6) 0.8830(4) 0.6948(4) 0.0519(19) Uani 1 1 d . . .
H135 H 0.7179 0.9302 0.6789 0.062 Uiso 1 1 calc R . .
C136 C 0.7830(6) 0.8472(4) 0.6896(4) 0.0463(17) Uani 1 1 d . . .
H136 H 0.8452 0.8718 0.6714 0.056 Uiso 1 1 calc R . .
N141 N 0.7213(4) 0.5766(3) 0.7743(2) 0.0320(11) Uani 1 1 d . . .
N142 N 0.7551(4) 0.6459(2) 0.7565(2) 0.0290(10) Uani 1 1 d . . .
C143 C 0.6741(5) 0.6719(3) 0.7557(3) 0.0317(12) Uani 1 1 d . . .
C144 C 0.5893(5) 0.6190(3) 0.7736(3) 0.0396(15) Uani 1 1 d . . .
H144 H 0.5224 0.6230 0.7771 0.048 Uiso 1 1 calc R . .
C145 C 0.6235(5) 0.5595(3) 0.7853(3) 0.0381(14) Uani 1 1 d . . .
H145 H 0.5838 0.5140 0.7988 0.046 Uiso 1 1 calc R . .
C146 C 0.7912(5) 0.5331(3) 0.7871(3) 0.0337(13) Uani 1 1 d . . .
H14A H 0.8519 0.5508 0.7604 0.040 Uiso 1 1 calc R . .
H14B H 0.7582 0.4818 0.7703 0.040 Uiso 1 1 calc R . .
C151 C 0.8821(4) 0.5436(3) 1.0023(3) 0.0269(11) Uani 1 1 d . . .
C152 C 0.8976(5) 0.6068(3) 0.9684(3) 0.0346(13) Uani 1 1 d . . .
H152 H 0.9285 0.6528 0.9925 0.041 Uiso 1 1 calc R . .
C153 C 0.8675(5) 0.6024(3) 0.8990(3) 0.0371(14) Uani 1 1 d . . .
H153 H 0.8776 0.6459 0.8760 0.045 Uiso 1 1 calc R . .
C154 C 0.8234(4) 0.5362(3) 0.8624(3) 0.0282(12) Uani 1 1 d . . .
C155 C 0.8083(4) 0.4734(3) 0.8965(3) 0.0279(12) Uani 1 1 d . . .
H155 H 0.7779 0.4275 0.8721 0.033 Uiso 1 1 calc R . .
C156 C 0.8370(4) 0.4767(3) 0.9661(3) 0.0257(11) Uani 1 1 d . . .
H156 H 0.8259 0.4331 0.9891 0.031 Uiso 1 1 calc R . .
N211 N 0.7234(4) 0.6747(3) 1.0863(3) 0.0315(11) Uani 1 1 d . . .
C212 C 0.6817(4) 0.6273(3) 1.0301(3) 0.0333(13) Uani 1 1 d . . .
C213 C 0.6720(5) 0.6551(4) 0.9666(3) 0.0416(15) Uani 1 1 d . . .
H213 H 0.6419 0.6228 0.9278 0.050 Uiso 1 1 calc R . .
C214 C 0.7052(6) 0.7286(4) 0.9593(4) 0.0494(17) Uani 1 1 d . . .
H214 H 0.6993 0.7472 0.9157 0.059 Uiso 1 1 calc R . .
C215 C 0.7475(6) 0.7750(4) 1.0166(4) 0.0484(17) Uani 1 1 d . . .
H215 H 0.7709 0.8261 1.0130 0.058 Uiso 1 1 calc R . .
C216 C 0.7552(5) 0.7459(4) 1.0787(4) 0.0416(15) Uani 1 1 d . . .
H216 H 0.7845 0.7780 1.1179 0.050 Uiso 1 1 calc R . .
C221 C 0.6705(4) 0.5381(3) 1.1153(3) 0.0281(12) Uani 1 1 d . . .
C222 C 0.6522(4) 0.5511(3) 1.0457(3) 0.0329(13) Uani 1 1 d . . .
C223 C 0.6098(4) 0.4911(4) 0.9981(3) 0.0352(14) Uani 1 1 d . . .
C224 C 0.5829(5) 0.4214(4) 1.0154(4) 0.0388(15) Uani 1 1 d . . .
H224 H 0.5556 0.3821 0.9816 0.047 Uiso 1 1 calc R . .
C225 C 0.5963(4) 0.4091(3) 1.0834(3) 0.0342(13) Uani 1 1 d . . .
C226 C 0.6394(4) 0.4660(3) 1.1321(3) 0.0316(12) Uani 1 1 d . . .
F227 F 0.5951(3) 0.5022(2) 0.93070(18) 0.0424(9) Uani 1 1 d . . .
F228 F 0.5689(3) 0.34086(19) 1.1037(2) 0.0486(10) Uani 1 1 d . . .
F229 F 0.6519(3) 0.44812(19) 1.19739(19) 0.0402(8) Uani 1 1 d . . .
N311 N 0.7453(4) 0.5788(2) 1.2663(2) 0.0284(10) Uani 1 1 d . . .
C312 C 0.6626(4) 0.5673(3) 1.3058(3) 0.0315(12) Uani 1 1 d . . .
C313 C 0.6567(5) 0.5257(4) 1.3630(3) 0.0418(15) Uani 1 1 d . . .
H313 H 0.5997 0.5176 1.3906 0.050 Uiso 1 1 calc R . .
C314 C 0.7360(5) 0.4964(4) 1.3786(4) 0.0459(16) Uani 1 1 d . . .
H314 H 0.7325 0.4668 1.4163 0.055 Uiso 1 1 calc R . .
C315 C 0.8192(5) 0.5105(4) 1.3395(4) 0.0426(15) Uani 1 1 d . . .
H315 H 0.8748 0.4923 1.3508 0.051 Uiso 1 1 calc R . .
C316 C 0.8209(5) 0.5512(3) 1.2843(3) 0.0362(14) Uani 1 1 d . . .
H316 H 0.8785 0.5603 1.2572 0.043 Uiso 1 1 calc R . .
C321 C 0.6011(4) 0.6272(3) 1.2129(3) 0.0309(12) Uani 1 1 d . . .
C322 C 0.5844(4) 0.5982(3) 1.2793(3) 0.0307(12) Uani 1 1 d . . .
C323 C 0.4990(5) 0.6029(4) 1.3127(3) 0.0393(14) Uani 1 1 d . . .
C324 C 0.4270(5) 0.6308(3) 1.2853(4) 0.0405(15) Uani 1 1 d . . .
H324 H 0.3690 0.6323 1.3098 0.049 Uiso 1 1 calc R . .
C325 C 0.4408(4) 0.6565(3) 1.2217(4) 0.0361(14) Uani 1 1 d . . .
C326 C 0.5276(5) 0.6552(3) 1.1861(3) 0.0346(13) Uani 1 1 d . . .
F327 F 0.4853(3) 0.5796(3) 1.3773(2) 0.0564(11) Uani 1 1 d . . .
F328 F 0.3728(3) 0.6857(2) 1.1914(2) 0.0527(10) Uani 1 1 d . . .
F329 F 0.5353(3) 0.6835(2) 1.1240(2) 0.0447(9) Uani 1 1 d . . .
C411 C 1.1485(4) 0.6423(2) 0.8269(2) 0.067(2) Uani 1 1 d D . .
C412 C 1.0742(6) 0.6866(4) 0.8179(4) 0.0505(18) Uani 1 1 d . A .
C413 C 1.0853(6) 0.7478(4) 0.8627(4) 0.0549(19) Uani 1 1 d . . .
H413 H 1.1402 0.7624 0.8963 0.066 Uiso 1 1 calc R A .
C414 C 1.0145(7) 0.7883(4) 0.8579(4) 0.0543(19) Uani 1 1 d . A .
C415 C 1.0203(5) 0.8479(3) 0.9142(3) 0.072(3) Uani 1 1 d D . .
F46X F 1.2398(6) 0.6788(7) 0.8072(9) 0.088(2) Uiso 0.381(13) 1 d PDU A 1
F47X F 1.1601(13) 0.6352(7) 0.8948(3) 0.077(2) Uiso 0.381(13) 1 d PDU A 1
F48X F 1.1276(11) 0.5750(4) 0.7958(6) 0.0659(19) Uiso 0.381(13) 1 d PDU A 1
F46Y F 1.2163(7) 0.6554(6) 0.7780(4) 0.088(2) Uiso 0.619(13) 1 d PDU A 2
F47Y F 1.0980(6) 0.5713(3) 0.8167(5) 0.0658(18) Uiso 0.619(13) 1 d PDU A 2
F48Y F 1.2016(7) 0.6502(4) 0.8874(3) 0.077(2) Uiso 0.619(13) 1 d PDU A 2
F49Y F 0.9329(5) 0.8543(7) 0.9382(6) 0.0978(18) Uiso 0.475(7) 1 d PDU A 1
F40Y F 1.0818(8) 0.8490(7) 0.9695(5) 0.0996(18) Uiso 0.475(7) 1 d PDU A 1
F41Y F 1.0613(9) 0.9102(5) 0.8843(6) 0.0984(18) Uiso 0.475(7) 1 d PDU A 1
F49X F 0.9457(6) 0.8804(5) 0.9111(6) 0.0971(18) Uiso 0.525(7) 1 d PDU A 2
F40X F 1.0067(8) 0.8108(5) 0.9712(5) 0.0993(18) Uiso 0.525(7) 1 d PDU A 2
F41X F 1.1068(5) 0.9008(5) 0.9262(6) 0.0996(18) Uiso 0.525(7) 1 d PDU A 2
O422 O 1.0088(4) 0.6622(2) 0.7690(2) 0.0398(10) Uani 1 1 d . . .
O423 O 0.9417(4) 0.7795(3) 0.8139(2) 0.0444(11) Uani 1 1 d . . .
C511 C 1.2105(3) 0.7196(2) 0.5910(2) 0.0509(18) Uani 1 1 d D . .
C512 C 1.1328(5) 0.7539(4) 0.6213(4) 0.0427(16) Uani 1 1 d . A .
C513 C 1.1556(6) 0.8299(4) 0.6260(4) 0.0502(18) Uani 1 1 d . . .
H513 H 1.2137 0.8579 0.6054 0.060 Uiso 1 1 calc R B .
C514 C 1.0935(6) 0.8647(4) 0.6608(4) 0.0465(17) Uani 1 1 d . A .
C515 C 1.1240(6) 0.9474(4) 0.6682(4) 0.0495(18) Uani 1 1 d . . .
F56X F 1.1756(6) 0.6501(2) 0.5658(4) 0.0656(17) Uiso 0.694(13) 1 d PDU B 1
F57X F 1.2838(5) 0.7216(5) 0.6392(3) 0.076(2) Uiso 0.694(13) 1 d PDU B 1
F58X F 1.2563(5) 0.7573(3) 0.5397(3) 0.0495(13) Uiso 0.694(13) 1 d PDU B 1
F56Y F 1.2562(12) 0.6872(10) 0.6361(6) 0.077(2) Uiso 0.306(13) 1 d PDU B 2
F57Y F 1.2842(9) 0.7618(6) 0.5564(7) 0.0492(15) Uiso 0.306(13) 1 d PDU B 2
F58Y F 1.1570(9) 0.6665(7) 0.5449(7) 0.0655(19) Uiso 0.306(13) 1 d PDU B 2
F519 F 1.1214(5) 0.9738(3) 0.7310(3) 0.0832(17) Uani 1 1 d . B .
F520 F 1.2138(4) 0.9779(3) 0.6466(4) 0.0891(19) Uani 1 1 d . B .
F521 F 1.0600(4) 0.9721(2) 0.6300(3) 0.0738(15) Uani 1 1 d . B .
O522 O 1.0577(3) 0.7106(2) 0.6404(3) 0.0416(11) Uani 1 1 d . . .
O523 O 1.0115(3) 0.8368(2) 0.6868(2) 0.0376(10) Uani 1 1 d . . .
C611 C 0.8564(3) 0.7291(2) 0.46423(18) 0.0458(16) Uani 1 1 d D . .
C612 C 0.8659(5) 0.6917(3) 0.5295(3) 0.0362(14) Uani 1 1 d . A .
C613 C 0.8771(5) 0.6219(3) 0.5236(3) 0.0394(14) Uani 1 1 d . . .
H613 H 0.8887 0.6016 0.4798 0.047 Uiso 1 1 calc R C .
C614 C 0.8718(5) 0.5814(3) 0.5804(3) 0.0354(14) Uani 1 1 d . A .
C615 C 0.8679(6) 0.5004(4) 0.5695(4) 0.0503(18) Uani 1 1 d . . .
F66X F 0.8994(8) 0.8013(2) 0.4695(5) 0.0574(17) Uiso 0.450(11) 1 d PDU C 1
F67X F 0.7581(3) 0.7194(6) 0.4466(5) 0.0564(17) Uiso 0.450(11) 1 d PDU C 1
F68X F 0.8955(8) 0.7023(5) 0.4097(4) 0.0559(16) Uiso 0.450(11) 1 d PDU C 1
F66Y F 0.9339(5) 0.7894(3) 0.4635(4) 0.0567(17) Uiso 0.550(11) 1 d PDU C 2
F67Y F 0.7718(5) 0.7505(5) 0.4614(4) 0.0566(17) Uiso 0.550(11) 1 d PDU C 2
F68Y F 0.8566(7) 0.6891(4) 0.4052(3) 0.0560(16) Uiso 0.550(11) 1 d PDU C 2
F619 F 0.9282(4) 0.4820(2) 0.6134(3) 0.0665(14) Uani 1 1 d . C .
F620 F 0.8904(5) 0.4816(3) 0.5068(3) 0.0861(18) Uani 1 1 d . C .
F621 F 0.7743(4) 0.4600(2) 0.5778(4) 0.090(2) Uani 1 1 d . C .
O622 O 0.8619(3) 0.7295(2) 0.5842(2) 0.0367(10) Uani 1 1 d . . .
O623 O 0.8668(3) 0.6018(2) 0.6423(2) 0.0348(9) Uani 1 1 d . . .
Eu2 Eu 0.33379(2) 0.900141(16) 0.250736(16) 0.03232(8) Uani 1 1 d . D .
C711 C 0.4198(4) 1.0791(3) 0.0931(3) 0.075(3) Uani 1 1 d D . .
C712 C 0.3428(7) 1.0206(4) 0.1301(4) 0.0533(19) Uani 1 1 d . D .
C713 C 0.2418(7) 1.0035(4) 0.1100(4) 0.0538(19) Uani 1 1 d . . .
H713 H 0.2207 1.0263 0.0725 0.065 Uiso 1 1 calc R D .
C714 C 0.1709(6) 0.9539(4) 0.1433(3) 0.0419(15) Uani 1 1 d . D .
C715 C 0.0588(6) 0.9415(4) 0.1219(4) 0.0517(19) Uani 1 1 d . . .
F76X F 0.4734(9) 1.1356(5) 0.1355(5) 0.087(3) Uiso 0.485(11) 1 d PDU D 1
F77X F 0.4876(8) 1.0506(5) 0.0626(6) 0.081(2) Uiso 0.485(11) 1 d PDU D 1
F78X F 0.3763(8) 1.1075(7) 0.0432(5) 0.090(3) Uiso 0.485(11) 1 d PDU D 1
F76Y F 0.5043(7) 1.1128(6) 0.1317(5) 0.087(3) Uiso 0.515(11) 1 d PDU D 2
F77Y F 0.4485(9) 1.0479(5) 0.0368(4) 0.081(2) Uiso 0.515(11) 1 d PDU D 2
F78Y F 0.3816(8) 1.1318(5) 0.0716(6) 0.089(3) Uiso 0.515(11) 1 d PDU D 2
F719 F 0.0105(4) 0.8703(3) 0.1118(3) 0.0670(13) Uani 1 1 d . D .
F720 F 0.0117(4) 0.9678(3) 0.1718(3) 0.0758(15) Uani 1 1 d . D .
F721 F 0.0432(4) 0.9713(3) 0.0644(2) 0.0673(13) Uani 1 1 d . D .
O722 O 0.3846(4) 0.9963(3) 0.1770(3) 0.0479(12) Uani 1 1 d . . .
O723 O 0.1852(3) 0.9177(2) 0.1925(2) 0.0386(10) Uani 1 1 d . . .
C811 C 0.6436(3) 0.9154(3) 0.1571(3) 0.067(2) Uani 1 1 d D . .
C812 C 0.5293(5) 0.8858(4) 0.1594(4) 0.0415(15) Uani 1 1 d . D .
C813 C 0.4742(6) 0.8483(4) 0.1000(4) 0.0458(16) Uani 1 1 d . . .
H813 H 0.5086 0.8425 0.0595 0.055 Uiso 1 1 calc R E .
C814 C 0.3710(6) 0.8197(3) 0.0995(3) 0.0406(15) Uani 1 1 d . D .
C815 C 0.3161(3) 0.7736(2) 0.0363(2) 0.0523(18) Uani 1 1 d D . .
F86X F 0.6884(8) 0.8697(5) 0.1860(6) 0.091(3) Uiso 0.538(12) 1 d PDU E 1
F87X F 0.6815(8) 0.9807(4) 0.1915(5) 0.082(2) Uiso 0.538(12) 1 d PDU E 1
F88X F 0.6760(7) 0.9220(6) 0.0929(3) 0.071(2) Uiso 0.538(12) 1 d PDU E 1
F86Y F 0.6828(8) 0.8927(6) 0.1007(4) 0.071(2) Uiso 0.462(12) 1 d PDU E 2
F87Y F 0.6924(8) 0.8978(8) 0.2115(4) 0.091(3) Uiso 0.462(12) 1 d PDU E 2
F88Y F 0.6710(9) 0.9885(3) 0.1596(7) 0.081(2) Uiso 0.462(12) 1 d PDU E 2
F89X F 0.2605(8) 0.7071(3) 0.0496(5) 0.0588(17) Uiso 0.457(12) 1 d PDU E 1
F80X F 0.3808(6) 0.7638(6) -0.0108(5) 0.0618(18) Uiso 0.457(12) 1 d PDU E 1
F81X F 0.2534(8) 0.8058(5) 0.0055(5) 0.0670(19) Uiso 0.457(12) 1 d PDU E 1
F89Y F 0.3001(8) 0.7026(3) 0.0461(4) 0.0589(17) Uiso 0.543(12) 1 d PDU E 2
F80Y F 0.3633(6) 0.7847(5) -0.0228(3) 0.0621(18) Uiso 0.543(12) 1 d PDU E 2
F81Y F 0.2241(5) 0.7832(5) 0.0241(5) 0.0664(19) Uiso 0.543(12) 1 d PDU E 2
O822 O 0.4974(4) 0.8997(3) 0.2151(3) 0.0484(12) Uani 1 1 d . . .
O823 O 0.3124(3) 0.8256(2) 0.1470(2) 0.0374(10) Uani 1 1 d . . .
C911 C 0.5512(6) 1.0796(4) 0.4021(4) 0.0507(18) Uani 1 1 d . . .
C912 C 0.5033(5) 1.0017(4) 0.3720(4) 0.0382(14) Uani 1 1 d . D .
C913 C 0.5343(5) 0.9457(4) 0.3997(4) 0.0429(16) Uani 1 1 d . . .
H913 H 0.5881 0.9573 0.4341 0.051 Uiso 1 1 calc R . .
C914 C 0.4885(5) 0.8735(4) 0.3782(3) 0.0374(14) Uani 1 1 d . D .
C915 C 0.5317(6) 0.8157(4) 0.4072(4) 0.0496(18) Uani 1 1 d . . .
F916 F 0.5944(4) 1.1218(2) 0.3544(3) 0.0729(15) Uani 1 1 d . . .
F917 F 0.4797(4) 1.1082(3) 0.4269(3) 0.0775(16) Uani 1 1 d . . .
F918 F 0.6208(4) 1.0856(2) 0.4530(3) 0.0657(13) Uani 1 1 d . . .
F919 F 0.6070(4) 0.8409(3) 0.4541(3) 0.0820(18) Uani 1 1 d . . .
F920 F 0.4616(4) 0.7645(3) 0.4344(3) 0.0822(17) Uani 1 1 d . . .
F921 F 0.5681(4) 0.7822(3) 0.3566(3) 0.0708(14) Uani 1 1 d . . .
O922 O 0.4394(3) 0.9974(2) 0.3237(2) 0.0390(10) Uani 1 1 d . . .
O923 O 0.4131(3) 0.8481(2) 0.3377(2) 0.0397(10) Uani 1 1 d . . .
C011 C 0.1399(3) 0.6967(2) 0.3504(2) 0.055(2) Uani 1 1 d D . .
C012 C 0.1785(5) 0.7779(4) 0.3396(4) 0.0408(15) Uani 1 1 d . D .
C013 C 0.1677(6) 0.8253(4) 0.3935(4) 0.0474(17) Uani 1 1 d . . .
H013 H 0.1420 0.8065 0.4353 0.057 Uiso 1 1 calc R F .
C014 C 0.1937(5) 0.8996(4) 0.3878(4) 0.0418(15) Uani 1 1 d . D .
C015 C 0.1686(3) 0.9488(2) 0.4440(2) 0.0537(19) Uani 1 1 d D . .
F06X F 0.0915(8) 0.6565(6) 0.2941(4) 0.0720(14) Uiso 0.387(6) 1 d PDU F 1
F07X F 0.2193(6) 0.6716(6) 0.3658(6) 0.0708(14) Uiso 0.387(6) 1 d PDU F 1
F08X F 0.0774(7) 0.6801(6) 0.4022(4) 0.0711(14) Uiso 0.387(6) 1 d PDU F 1
F06Y F 0.0481(4) 0.6684(4) 0.3187(4) 0.0694(13) Uiso 0.613(6) 1 d PDU F 2
F07Y F 0.1997(5) 0.6589(4) 0.3232(4) 0.0724(13) Uiso 0.613(6) 1 d PDU F 2
F08Y F 0.1305(6) 0.6806(4) 0.4164(2) 0.0718(13) Uiso 0.613(6) 1 d PDU F 2
F09X F 0.0961(7) 0.9790(6) 0.4250(5) 0.0587(17) Uiso 0.511(17) 1 d PDU F 1
F00X F 0.1382(10) 0.9140(5) 0.5006(4) 0.080(2) Uiso 0.511(17) 1 d PDU F 1
F01X F 0.2504(5) 1.0040(5) 0.4646(6) 0.0654(18) Uiso 0.511(17) 1 d PDU F 1
F09Y F 0.1296(10) 0.9982(5) 0.4158(4) 0.0582(17) Uiso 0.489(17) 1 d PDU F 2
F00Y F 0.0999(8) 0.9145(5) 0.4869(6) 0.080(2) Uiso 0.489(17) 1 d PDU F 2
F01Y F 0.2496(5) 0.9868(6) 0.4838(6) 0.0662(18) Uiso 0.489(17) 1 d PDU F 2
O022 O 0.2144(3) 0.7924(2) 0.2824(2) 0.0390(10) Uani 1 1 d . . .
O023 O 0.2355(3) 0.9332(2) 0.3388(2) 0.0383(10) Uani 1 1 d . . .
Cl11 Cl 0.4696(2) 0.67140(18) 0.58914(18) 0.0988(9) Uani 1 1 d . . .
Cl12 Cl 0.6110(2) 0.58793(18) 0.56744(18) 0.0987(9) Uani 1 1 d . . .
C13S C 0.5768(9) 0.6655(7) 0.5503(6) 0.091(3) Uani 1 1 d . . .
H13A H 0.6330 0.7088 0.5663 0.109 Uiso 1 1 calc R . .
H13B H 0.5658 0.6662 0.4998 0.109 Uiso 1 1 calc R . .

loop_
_atom_site_aniso_label
_atom_site_aniso_U_11
_atom_site_aniso_U_22
_atom_site_aniso_U_33
_atom_site_aniso_U_23
_atom_site_aniso_U_13
_atom_site_aniso_U_12
Ir1 0.02211(11) 0.02714(11) 0.02503(12) -0.00401(8) -0.00103(8) 0.00688(8)
Eu1 0.02950(16) 0.02544(14) 0.03093(16) 0.00142(11) 0.00347(12) 0.00752(11)
N111 0.025(2) 0.026(2) 0.024(2) -0.0033(18) -0.0012(19) 0.0063(18)
C112 0.026(3) 0.030(3) 0.028(3) -0.001(2) -0.004(2) 0.007(2)
C113 0.029(3) 0.029(3) 0.038(3) -0.004(2) -0.004(3) 0.006(2)
C114 0.039(4) 0.028(3) 0.040(4) -0.008(3) -0.004(3) 0.009(3)
C115 0.038(3) 0.032(3) 0.033(3) -0.006(2) 0.001(3) 0.014(3)
C116 0.030(3) 0.033(3) 0.029(3) -0.001(2) 0.002(2) 0.013(2)
N121 0.027(2) 0.029(2) 0.028(3) -0.0049(19) 0.0032(19) 0.0101(19)
N122 0.025(2) 0.029(2) 0.024(2) -0.0016(19) 0.0036(19) 0.0061(19)
C123 0.021(3) 0.033(3) 0.027(3) -0.004(2) -0.005(2) 0.006(2)
C124 0.024(3) 0.037(3) 0.042(4) -0.007(3) 0.000(3) 0.005(2)
C125 0.023(3) 0.043(3) 0.041(4) -0.008(3) 0.004(3) 0.008(2)
C126 0.029(3) 0.023(2) 0.028(3) -0.001(2) 0.005(2) 0.008(2)
N131 0.038(3) 0.033(3) 0.041(3) 0.005(2) 0.010(2) 0.013(2)
C132 0.039(3) 0.031(3) 0.033(3) 0.002(2) 0.002(3) 0.014(3)
C133 0.036(4) 0.048(4) 0.054(4) 0.004(3) 0.008(3) 0.017(3)
C134 0.046(4) 0.045(4) 0.066(5) 0.003(3) 0.006(4) 0.025(3)
C135 0.058(5) 0.040(4) 0.066(5) 0.014(3) 0.011(4) 0.024(3)
C136 0.044(4) 0.035(3) 0.065(5) 0.012(3) 0.014(3) 0.015(3)
N141 0.039(3) 0.032(2) 0.024(3) 0.005(2) 0.001(2) 0.007(2)
N142 0.033(3) 0.027(2) 0.027(3) 0.0038(19) 0.000(2) 0.007(2)
C143 0.033(3) 0.037(3) 0.026(3) 0.003(2) 0.004(2) 0.010(2)
C144 0.034(3) 0.040(3) 0.040(4) 0.000(3) 0.003(3) 0.002(3)
C145 0.038(4) 0.036(3) 0.035(3) 0.006(3) 0.004(3) 0.000(3)
C146 0.045(4) 0.030(3) 0.028(3) 0.003(2) 0.005(3) 0.013(3)
C151 0.026(3) 0.023(2) 0.031(3) -0.001(2) 0.009(2) 0.007(2)
C152 0.045(4) 0.023(3) 0.032(3) -0.001(2) 0.004(3) 0.004(2)
C153 0.053(4) 0.026(3) 0.029(3) 0.001(2) 0.006(3) 0.005(3)
C154 0.031(3) 0.025(3) 0.027(3) 0.000(2) 0.005(2) 0.007(2)
C155 0.028(3) 0.026(3) 0.029(3) -0.002(2) -0.001(2) 0.008(2)
C156 0.025(3) 0.026(3) 0.028(3) 0.003(2) 0.004(2) 0.009(2)
N211 0.028(3) 0.040(3) 0.029(3) 0.004(2) 0.001(2) 0.012(2)
C212 0.027(3) 0.048(3) 0.027(3) 0.001(3) 0.002(2) 0.014(3)
C213 0.041(4) 0.055(4) 0.028(3) 0.002(3) -0.002(3) 0.014(3)
C214 0.056(5) 0.058(4) 0.036(4) 0.012(3) 0.001(3) 0.017(4)
C215 0.059(5) 0.046(4) 0.037(4) 0.007(3) -0.003(3) 0.010(3)
C216 0.046(4) 0.040(3) 0.038(4) -0.001(3) -0.007(3) 0.012(3)
C221 0.022(3) 0.032(3) 0.030(3) -0.007(2) -0.001(2) 0.010(2)
C222 0.020(3) 0.039(3) 0.037(3) -0.008(3) 0.004(2) 0.006(2)
C223 0.021(3) 0.057(4) 0.028(3) -0.009(3) -0.003(2) 0.014(3)
C224 0.025(3) 0.044(3) 0.045(4) -0.018(3) -0.004(3) 0.010(3)
C225 0.024(3) 0.032(3) 0.044(4) -0.011(3) -0.002(3) 0.007(2)
C226 0.026(3) 0.034(3) 0.034(3) -0.002(2) 0.000(2) 0.008(2)
F227 0.037(2) 0.062(2) 0.0259(19) -0.0095(17) -0.0019(15) 0.0145(18)
F228 0.049(2) 0.0291(18) 0.062(3) -0.0079(17) -0.002(2) 0.0043(16)
F229 0.043(2) 0.0363(19) 0.036(2) -0.0004(15) -0.0028(16) 0.0045(16)
N311 0.027(2) 0.029(2) 0.026(2) 0.0007(19) -0.003(2) 0.0042(19)
C312 0.028(3) 0.031(3) 0.033(3) -0.002(2) 0.004(2) 0.005(2)
C313 0.042(4) 0.055(4) 0.030(3) 0.006(3) 0.005(3) 0.014(3)
C314 0.045(4) 0.050(4) 0.040(4) 0.012(3) -0.005(3) 0.008(3)
C315 0.039(4) 0.049(4) 0.041(4) 0.005(3) -0.006(3) 0.015(3)
C316 0.028(3) 0.043(3) 0.036(3) 0.004(3) -0.004(3) 0.008(3)
C321 0.029(3) 0.027(3) 0.034(3) -0.009(2) -0.005(2) 0.006(2)
C322 0.027(3) 0.032(3) 0.029(3) -0.002(2) 0.002(2) 0.002(2)
C323 0.039(4) 0.040(3) 0.039(4) 0.000(3) 0.010(3) 0.009(3)
C324 0.029(3) 0.039(3) 0.051(4) -0.009(3) 0.008(3) 0.008(3)
C325 0.021(3) 0.038(3) 0.049(4) -0.010(3) -0.004(3) 0.011(2)
C326 0.030(3) 0.036(3) 0.034(3) -0.004(3) -0.004(3) 0.007(2)
F327 0.055(3) 0.070(3) 0.051(3) 0.014(2) 0.023(2) 0.023(2)
F328 0.038(2) 0.060(3) 0.066(3) -0.002(2) -0.002(2) 0.0237(19)
F329 0.043(2) 0.054(2) 0.041(2) 0.0045(18) 0.0011(17) 0.0204(18)
C411 0.072(6) 0.088(6) 0.049(5) 0.020(5) -0.003(4) 0.036(5)
C412 0.063(5) 0.052(4) 0.038(4) 0.011(3) 0.001(4) 0.018(4)
C413 0.060(5) 0.051(4) 0.052(5) -0.002(4) -0.007(4) 0.015(4)
C414 0.069(5) 0.045(4) 0.048(5) -0.001(3) 0.011(4) 0.015(4)
C415 0.091(7) 0.072(6) 0.051(5) -0.006(4) -0.017(5) 0.025(5)
O422 0.045(3) 0.039(2) 0.038(3) -0.0031(19) -0.007(2) 0.018(2)
O423 0.051(3) 0.045(3) 0.039(3) -0.007(2) -0.003(2) 0.018(2)
C511 0.053(4) 0.036(3) 0.064(5) 0.002(3) 0.013(4) 0.012(3)
C512 0.041(4) 0.037(3) 0.049(4) 0.004(3) 0.009(3) 0.008(3)
C513 0.042(4) 0.036(3) 0.073(5) 0.002(3) 0.016(4) 0.009(3)
C514 0.045(4) 0.035(3) 0.060(5) 0.001(3) 0.001(3) 0.013(3)
C515 0.041(4) 0.033(3) 0.067(5) -0.002(3) 0.009(4) -0.001(3)
F519 0.098(4) 0.060(3) 0.079(4) -0.026(3) 0.012(3) 0.008(3)
F520 0.070(4) 0.044(3) 0.143(6) -0.006(3) 0.047(4) -0.003(2)
F521 0.091(4) 0.038(2) 0.096(4) 0.002(2) -0.007(3) 0.027(2)
O522 0.040(3) 0.032(2) 0.053(3) 0.003(2) 0.011(2) 0.0094(19)
O523 0.033(2) 0.033(2) 0.046(3) -0.0021(19) 0.013(2) 0.0079(18)
C611 0.053(4) 0.047(4) 0.039(4) 0.008(3) 0.000(3) 0.015(3)
C612 0.037(3) 0.041(3) 0.029(3) 0.006(3) -0.002(3) 0.007(3)
C613 0.046(4) 0.039(3) 0.033(3) 0.003(3) 0.001(3) 0.011(3)
C614 0.043(4) 0.026(3) 0.035(3) -0.003(2) -0.003(3) 0.008(3)
C615 0.066(5) 0.037(4) 0.046(4) -0.003(3) -0.012(4) 0.015(3)
F619 0.087(4) 0.046(2) 0.071(3) -0.004(2) -0.026(3) 0.031(2)
F620 0.151(6) 0.055(3) 0.063(3) -0.017(2) -0.009(3) 0.054(3)
F621 0.069(3) 0.032(2) 0.159(6) 0.003(3) -0.026(4) 0.001(2)
O622 0.049(3) 0.033(2) 0.031(2) 0.0073(18) 0.0033(19) 0.0147(19)
O623 0.040(2) 0.027(2) 0.035(2) 0.0034(17) 0.0014(19) 0.0054(17)
Eu2 0.03062(16) 0.02983(15) 0.03362(17) -0.00021(12) -0.00218(12) 0.00470(12)
C711 0.087(7) 0.095(7) 0.060(6) 0.033(5) 0.030(5) 0.044(6)
C712 0.068(5) 0.047(4) 0.045(4) 0.013(3) 0.016(4) 0.012(4)
C713 0.069(5) 0.059(5) 0.037(4) 0.024(3) 0.007(4) 0.020(4)
C714 0.053(4) 0.044(4) 0.034(4) -0.004(3) -0.002(3) 0.023(3)
C715 0.063(5) 0.059(5) 0.045(4) 0.008(3) -0.003(4) 0.035(4)
F719 0.065(3) 0.064(3) 0.069(3) 0.007(2) -0.020(3) 0.014(2)
F720 0.073(3) 0.110(4) 0.061(3) -0.001(3) 0.003(3) 0.055(3)
F721 0.085(4) 0.074(3) 0.053(3) 0.012(2) -0.017(2) 0.040(3)
O722 0.051(3) 0.040(3) 0.049(3) 0.010(2) 0.006(2) 0.004(2)
O723 0.042(3) 0.038(2) 0.037(2) 0.0083(19) -0.001(2) 0.013(2)
C811 0.059(5) 0.087(6) 0.059(5) -0.001(5) 0.001(4) 0.028(5)
C812 0.041(4) 0.043(4) 0.044(4) 0.008(3) 0.002(3) 0.016(3)
C813 0.045(4) 0.051(4) 0.042(4) 0.006(3) 0.012(3) 0.013(3)
C814 0.051(4) 0.035(3) 0.036(4) 0.003(3) 0.002(3) 0.013(3)
C815 0.059(5) 0.049(4) 0.047(4) -0.001(3) 0.010(4) 0.014(4)
O822 0.035(3) 0.060(3) 0.047(3) -0.004(2) -0.004(2) 0.012(2)
O823 0.038(2) 0.038(2) 0.033(2) -0.0024(18) 0.0013(19) 0.0057(19)
C911 0.045(4) 0.040(4) 0.061(5) -0.006(3) -0.009(4) 0.005(3)
C912 0.030(3) 0.042(3) 0.041(4) -0.004(3) 0.003(3) 0.008(3)
C913 0.040(4) 0.046(4) 0.044(4) -0.002(3) -0.008(3) 0.016(3)
C914 0.033(3) 0.045(3) 0.035(3) -0.002(3) 0.004(3) 0.014(3)
C915 0.049(4) 0.052(4) 0.053(5) -0.004(3) -0.006(4) 0.024(3)
F916 0.074(3) 0.046(2) 0.080(4) 0.010(2) -0.018(3) -0.013(2)
F917 0.079(4) 0.064(3) 0.091(4) -0.031(3) -0.009(3) 0.032(3)
F918 0.070(3) 0.048(2) 0.065(3) -0.008(2) -0.025(3) 0.000(2)
F919 0.099(4) 0.069(3) 0.086(4) -0.019(3) -0.049(3) 0.049(3)
F920 0.079(4) 0.081(4) 0.104(4) 0.052(3) 0.018(3) 0.038(3)
F921 0.074(3) 0.068(3) 0.081(4) -0.017(3) 0.001(3) 0.044(3)
O922 0.037(2) 0.032(2) 0.044(3) -0.0011(19) -0.006(2) 0.0065(18)
O923 0.040(3) 0.036(2) 0.042(3) -0.0004(19) -0.009(2) 0.0109(19)
C011 0.050(5) 0.047(4) 0.071(5) 0.021(4) 0.005(4) 0.017(3)
C012 0.029(3) 0.044(4) 0.050(4) 0.016(3) -0.003(3) 0.009(3)
C013 0.051(4) 0.057(4) 0.041(4) 0.022(3) 0.004(3) 0.022(3)
C014 0.036(4) 0.045(4) 0.044(4) 0.006(3) -0.005(3) 0.011(3)
C015 0.053(5) 0.068(5) 0.040(4) 0.012(4) 0.008(3) 0.015(4)
O022 0.037(2) 0.032(2) 0.045(3) 0.0030(19) -0.006(2) 0.0054(18)
O023 0.044(3) 0.034(2) 0.035(2) 0.0038(19) 0.003(2) 0.0082(19)
Cl11 0.0744(18) 0.109(2) 0.119(2) 0.0143(19) 0.0203(17) 0.0322(16)
Cl12 0.0711(17) 0.113(2) 0.123(3) 0.0341(19) 0.0257(17) 0.0362(16)
C13S 0.080(7) 0.105(8) 0.091(8) 0.037(7) 0.027(6) 0.023(6)

loop_
_atom_type_symbol
_atom_type_description
_atom_type_scat_dispersion_real
_atom_type_scat_dispersion_imag
_atom_type_scat_source
C C 0.0033 0.0016 'International Tables Vol C Tables 4.2.6.8 and 6.1.1.4'
H H 0.0000 0.0000 'International Tables Vol C Tables 4.2.6.8 and 6.1.1.4'
N N 0.0061 0.0033 'International Tables Vol C Tables 4.2.6.8 and 6.1.1.4'
O O 0.0106 0.0060 'International Tables Vol C Tables 4.2.6.8 and 6.1.1.4'
F F 0.0171 0.0103 'International Tables Vol C Tables 4.2.6.8 and 6.1.1.4'
Eu Eu -0.1578 3.6682 'International Tables Vol C Tables 4.2.6.8 and 6.1.1.4'
Ir Ir -1.4442 7.9887 'International Tables Vol C Tables 4.2.6.8 and 6.1.1.4'
Cl Cl 0.1484 0.1585 'International Tables Vol C Tables 4.2.6.8 and 6.1.1.4'

loop_
_geom_angle_atom_site_label_1
_geom_angle_atom_site_label_2
_geom_angle_atom_site_label_3
_geom_angle
C321 Ir1 C221 89.1(2)
C321 Ir1 N211 98.5(2)
C221 Ir1 N211 80.0(2)
C321 Ir1 N311 80.3(2)
C221 Ir1 N311 97.0(2)
N211 Ir1 N311 176.86(19)
C321 Ir1 N122 169.4(2)
C221 Ir1 N122 101.3(2)
N211 Ir1 N122 85.41(19)
N311 Ir1 N122 96.28(19)
C321 Ir1 N111 93.9(2)
C221 Ir1 N111 175.2(2)
N211 Ir1 N111 95.77(19)
N311 Ir1 N111 87.22(18)
N122 Ir1 N111 75.84(17)
O523 Eu1 O623 140.39(15)
O523 Eu1 O422 107.53(16)
O623 Eu1 O422 80.64(15)
O523 Eu1 O622 80.72(16)
O623 Eu1 O622 72.02(14)
O422 Eu1 O622 143.22(15)
O523 Eu1 O522 71.86(14)
O623 Eu1 O522 74.73(15)
O422 Eu1 O522 71.23(16)
O622 Eu1 O522 78.05(16)
O523 Eu1 O423 74.16(16)
O623 Eu1 O423 141.85(15)
O422 Eu1 O423 70.81(15)
O622 Eu1 O423 143.70(15)
O522 Eu1 O423 116.97(17)
O523 Eu1 N131 83.05(16)
O623 Eu1 N131 115.64(17)
O422 Eu1 N131 140.54(17)
O622 Eu1 N131 75.06(16)
O522 Eu1 N131 145.69(16)
O423 Eu1 N131 76.24(17)
O523 Eu1 N142 142.99(14)
O623 Eu1 N142 74.02(15)
O422 Eu1 N142 88.07(16)
O622 Eu1 N142 106.88(16)
O522 Eu1 N142 144.82(15)
O423 Eu1 N142 80.13(16)
N131 Eu1 N142 65.07(16)
C116 N111 C112 118.3(5)
C116 N111 Ir1 125.3(4)
C112 N111 Ir1 116.4(4)
N111 C112 C113 121.9(5)
N111 C112 C123 115.0(5)
C113 C112 C123 123.1(5)
C112 C113 C114 119.1(6)
C112 C113 H113 120.5
C114 C113 H113 120.5
C115 C114 C113 119.2(6)
C115 C114 H114 120.4
C113 C114 H114 120.4
C114 C115 C116 119.4(6)
C114 C115 H115 120.3
C116 C115 H115 120.3
N111 C116 C115 122.2(6)
N111 C116 H116 118.9
C115 C116 H116 118.9
C125 N121 N122 110.2(5)
C125 N121 C126 126.7(5)
N122 N121 C126 123.0(5)
C123 N122 N121 105.9(4)
C123 N122 Ir1 115.3(4)
N121 N122 Ir1 138.2(4)
N122 C123 C124 110.4(5)
N122 C123 C112 116.8(5)
C124 C123 C112 132.9(5)
C125 C124 C123 104.9(5)
C125 C124 H124 127.6
C123 C124 H124 127.6
N121 C125 C124 108.6(5)
N121 C125 H125 125.7
C124 C125 H125 125.7
N121 C126 C151 114.3(4)
N121 C126 H12A 108.7
C151 C126 H12A 108.7
N121 C126 H12B 108.7
C151 C126 H12B 108.7
H12A C126 H12B 107.6
C136 N131 C132 118.0(5)
C136 N131 Eu1 121.7(4)
C132 N131 Eu1 120.2(4)
N131 C132 C133 121.5(6)
N131 C132 C143 116.3(5)
C133 C132 C143 122.1(6)
C134 C133 C132 120.0(7)
C134 C133 H133 120.0
C132 C133 H133 120.0
C135 C134 C133 118.8(6)
C135 C134 H134 120.6
C133 C134 H134 120.6
C134 C135 C136 118.3(6)
C134 C135 H135 120.8
C136 C135 H135 120.8
N131 C136 C135 123.2(7)
N131 C136 H136 118.4
C135 C136 H136 118.4
C145 N141 N142 111.2(5)
C145 N141 C146 127.3(5)
N142 N141 C146 121.1(5)
C143 N142 N141 105.7(5)
C143 N142 Eu1 117.5(4)
N141 N142 Eu1 134.8(4)
N142 C143 C144 110.1(5)
N142 C143 C132 119.8(5)
C144 C143 C132 130.1(6)
C145 C144 C143 104.9(6)
C145 C144 H144 127.5
C143 C144 H144 127.5
N141 C145 C144 108.1(6)
N141 C145 H145 125.9
C144 C145 H145 125.9
N141 C146 C154 112.6(5)
N141 C146 H14A 109.1
C154 C146 H14A 109.1
N141 C146 H14B 109.1
C154 C146 H14B 109.1
H14A C146 H14B 107.8
C152 C151 C156 119.4(5)
C152 C151 C126 123.3(5)
C156 C151 C126 117.2(5)
C151 C152 C153 119.4(5)
C151 C152 H152 120.3
C153 C152 H152 120.3
C154 C153 C152 121.7(6)
C154 C153 H153 119.2
C152 C153 H153 119.2
C155 C154 C153 118.6(5)
C155 C154 C146 120.8(5)
C153 C154 C146 120.5(5)
C154 C155 C156 120.6(5)
C154 C155 H155 119.7
C156 C155 H155 119.7
C155 C156 C151 120.3(5)
C155 C156 H156 119.8
C151 C156 H156 119.8
C216 N211 C212 119.5(5)
C216 N211 Ir1 123.8(4)
C212 N211 Ir1 116.6(4)
N211 C212 C213 119.0(6)
N211 C212 C222 113.5(5)
C213 C212 C222 127.4(6)
C214 C213 C212 121.0(6)
C214 C213 H213 119.5
C212 C213 H213 119.5
C213 C214 C215 118.9(7)
C213 C214 H214 120.6
C215 C214 H214 120.6
C216 C215 C214 118.8(7)
C216 C215 H215 120.6
C214 C215 H215 120.6
N211 C216 C215 122.8(6)
N211 C216 H216 118.6
C215 C216 H216 118.6
C226 C221 C222 116.6(5)
C226 C221 Ir1 129.1(4)
C222 C221 Ir1 114.3(4)
C223 C222 C221 118.6(6)
C223 C222 C212 125.8(6)
C221 C222 C212 115.5(5)
C224 C223 F227 117.0(6)
C224 C223 C222 123.4(6)
F227 C223 C222 119.5(6)
C223 C224 C225 117.9(6)
C223 C224 H224 121.0
C225 C224 H224 121.0
F228 C225 C224 120.3(5)
F228 C225 C226 118.7(6)
C224 C225 C226 120.9(6)
F229 C226 C225 116.5(5)
F229 C226 C221 121.2(5)
C225 C226 C221 122.4(6)
C316 N311 C312 118.9(5)
C316 N311 Ir1 124.2(4)
C312 N311 Ir1 116.7(4)
N311 C312 C313 120.3(6)
N311 C312 C322 113.3(5)
C313 C312 C322 126.3(6)
C314 C313 C312 118.7(6)
C314 C313 H313 120.6
C312 C313 H313 120.6
C315 C314 C313 119.9(6)
C315 C314 H314 120.1
C313 C314 H314 120.1
C316 C315 C314 119.0(6)
C316 C315 H315 120.5
C314 C315 H315 120.5
N311 C316 C315 123.2(6)
N311 C316 H316 118.4
C315 C316 H316 118.4
C326 C321 C322 116.4(6)
C326 C321 Ir1 129.3(5)
C322 C321 Ir1 114.0(4)
C323 C322 C321 118.8(6)
C323 C322 C312 126.0(6)
C321 C322 C312 115.2(5)
C324 C323 F327 116.7(6)
C324 C323 C322 124.0(6)
F327 C323 C322 119.3(6)
C323 C324 C325 117.6(6)
C323 C324 H324 121.2
C325 C324 H324 121.2
F328 C325 C324 121.0(6)
F328 C325 C326 117.9(6)
C324 C325 C326 121.1(6)
F329 C326 C321 121.4(6)
F329 C326 C325 116.5(5)
C321 C326 C325 122.1(6)
F48Y C411 F48X 113.5(7)
F48Y C411 F46X 80.7(6)
F48X C411 F46X 106.5(2)
F48Y C411 F46Y 106.5(2)
F48X C411 F46Y 81.1(6)
F46X C411 F46Y 30.7(6)
F48Y C411 F47X 25.5(6)
F48X C411 F47X 106.3(2)
F46X C411 F47X 106.2(2)
F46Y C411 F47X 131.0(7)
F48Y C411 F47Y 106.4(2)
F48X C411 F47Y 25.0(6)
F46X C411 F47Y 130.4(6)
F46Y C411 F47Y 106.0(2)
F47X C411 F47Y 90.3(6)
F48Y C411 C412 118.6(6)
F48X C411 C412 119.4(7)
F46X C411 C412 110.3(7)
F46Y C411 C412 110.1(5)
F47X C411 C412 107.5(7)
F47Y C411 C412 108.5(6)
O422 C412 C413 128.0(7)
O422 C412 C411 114.2(6)
C413 C412 C411 117.8(7)
C412 C413 C414 119.3(7)
C412 C413 H413 120.3
C414 C413 H413 120.3
O423 C414 C413 128.4(7)
O423 C414 C415 113.9(7)
C413 C414 C415 117.6(7)
F41X C415 F49Y 121.9(7)
F41X C415 F49X 106.8(2)
F49Y C415 F49X 32.2(5)
F41X C415 F40Y 59.3(5)
F49Y C415 F40Y 106.6(2)
F49X C415 F40Y 126.3(7)
F41X C415 F40X 106.3(2)
F49Y C415 F40X 74.2(5)
F49X C415 F40X 105.8(2)
F40Y C415 F40X 48.0(5)
F41X C415 F41Y 46.7(5)
F49Y C415 F41Y 105.9(2)
F49X C415 F41Y 75.8(5)
F40Y C415 F41Y 105.7(2)
F40X C415 F41Y 149.4(6)
F41X C415 C414 118.8(7)
F49Y C415 C414 117.5(7)
F49X C415 C414 115.5(7)
F40Y C415 C414 115.8(7)
F40X C415 C414 102.3(7)
F41Y C415 C414 104.3(7)
C412 O422 Eu1 132.4(4)
C414 O423 Eu1 130.7(5)
F56X C511 F58X 106.8(2)
F56X C511 F56Y 79.6(7)
F58X C511 F56Y 124.6(7)
F56X C511 F57Y 115.8(7)
F58X C511 F57Y 20.6(6)
F56Y C511 F57Y 106.4(2)
F56X C511 F58Y 26.7(6)
F58X C511 F58Y 90.4(6)
F56Y C511 F58Y 106.2(2)
F57Y C511 F58Y 106.2(2)
F56X C511 F57X 106.3(2)
F58X C511 F57X 106.2(2)
F56Y C511 F57X 28.5(6)
F57Y C511 F57X 85.8(6)
F58Y C511 F57X 132.2(7)
F56X C511 C512 116.0(5)
F58X C511 C512 110.9(4)
F56Y C511 C512 114.8(7)
F57Y C511 C512 117.7(7)
F58Y C511 C512 104.7(7)
F57X C511 C512 110.1(5)
O522 C512 C513 127.6(7)
O522 C512 C511 114.7(5)
C513 C512 C511 117.7(6)
C514 C513 C512 120.3(7)
C514 C513 H513 119.9
C512 C513 H513 119.9
O523 C514 C513 128.4(6)
O523 C514 C515 113.0(6)
C513 C514 C515 118.6(7)
F519 C515 F520 107.6(7)
F519 C515 F521 106.2(7)
F520 C515 F521 105.4(7)
F519 C515 C514 113.1(7)
F520 C515 C514 114.1(6)
F521 C515 C514 109.8(6)
C512 O522 Eu1 135.8(4)
C514 O523 Eu1 135.8(4)
F67Y C611 F68Y 106.9(2)
F67Y C611 F66Y 106.6(2)
F68Y C611 F66Y 106.6(2)
F67Y C611 F66X 81.8(4)
F68Y C611 F66X 120.8(5)
F66Y C611 F66X 25.6(4)
F67Y C611 F68X 124.7(5)
F68Y C611 F68X 22.7(4)
F66Y C611 F68X 86.9(4)
F66X C611 F68X 106.2(2)
F67Y C611 F67X 26.8(4)
F68Y C611 F67X 84.9(4)
F66Y C611 F67X 128.9(5)
F66X C611 F67X 106.2(2)
F68X C611 F67X 106.2(2)
F67Y C611 C612 111.5(5)
F68Y C611 C612 115.3(5)
F66Y C611 C612 109.5(5)
F66X C611 C612 114.7(5)
F68X C611 C612 113.5(5)
F67X C611 C612 109.5(5)
O622 C612 C613 127.4(6)
O622 C612 C611 114.0(5)
C613 C612 C611 118.6(5)
C614 C613 C612 121.0(6)
C614 C613 H613 119.5
C612 C613 H613 119.5
O623 C614 C613 127.9(6)
O623 C614 C615 113.1(6)
C613 C614 C615 119.0(6)
F619 C615 F620 107.8(7)
F619 C615 F621 107.8(7)
F620 C615 F621 106.3(7)
F619 C615 C614 112.3(6)
F620 C615 C614 113.3(6)
F621 C615 C614 109.1(6)
C612 O622 Eu1 130.8(4)
C614 O623 Eu1 131.2(4)
O823 Eu2 O922 148.00(16)
O823 Eu2 O722 83.60(16)
O922 Eu2 O722 76.02(17)
O823 Eu2 O023 139.80(16)
O922 Eu2 O023 71.39(16)
O722 Eu2 O023 109.89(16)
O823 Eu2 O822 72.13(16)
O922 Eu2 O822 78.47(17)
O722 Eu2 O822 73.33(18)
O023 Eu2 O822 147.44(16)
O823 Eu2 O022 79.23(16)
O922 Eu2 O022 128.52(16)
O722 Eu2 O022 151.02(17)
O023 Eu2 O022 71.32(15)
O822 Eu2 O022 122.03(17)
O823 Eu2 O923 109.06(15)
O922 Eu2 O923 72.37(15)
O722 Eu2 O923 136.68(17)
O023 Eu2 O923 87.20(16)
O822 Eu2 O923 71.94(17)
O022 Eu2 O923 71.61(15)
O823 Eu2 O723 75.66(15)
O922 Eu2 O723 118.95(15)
O722 Eu2 O723 70.94(16)
O023 Eu2 O723 73.80(15)
O822 Eu2 O723 133.80(16)
O022 Eu2 O723 82.23(15)
O923 Eu2 O723 151.59(16)
F77Y C711 F76Y 106.7(2)
F77Y C711 F78X 79.3(5)
F76Y C711 F78X 126.7(7)
F77Y C711 F78Y 106.6(2)
F76Y C711 F78Y 106.3(2)
F78X C711 F78Y 29.8(5)
F77Y C711 F76X 129.1(6)
F76Y C711 F76X 29.9(5)
F78X C711 F76X 106.4(2)
F78Y C711 F76X 80.0(5)
F77Y C711 F77X 30.8(5)
F76Y C711 F77X 78.8(5)
F78X C711 F77X 106.3(2)
F78Y C711 F77X 128.0(6)
F76X C711 F77X 106.2(2)
F77Y C711 C712 109.5(6)
F76Y C711 C712 114.0(6)
F78X C711 C712 113.0(7)
F78Y C711 C712 113.2(6)
F76X C711 C712 113.7(6)
F77X C711 C712 110.8(6)
O722 C712 C713 128.9(7)
O722 C712 C711 111.8(7)
C713 C712 C711 119.3(6)
C712 C713 C714 121.0(7)
C712 C713 H713 119.5
C714 C713 H713 119.5
O723 C714 C713 128.1(7)
O723 C714 C715 113.6(6)
C713 C714 C715 118.3(6)
F721 C715 F720 107.9(6)
F721 C715 F719 106.7(6)
F720 C715 F719 105.8(7)
F721 C715 C714 114.0(7)
F720 C715 C714 110.7(6)
F719 C715 C714 111.4(6)
C712 O722 Eu2 135.6(5)
C714 O723 Eu2 134.3(5)
F87X C811 F86Y 124.0(6)
F87X C811 F86X 106.7(2)
F86Y C811 F86X 81.4(5)
F87X C811 F87Y 78.8(5)
F86Y C811 F87Y 106.4(2)
F86X C811 F87Y 30.1(5)
F87X C811 F88X 106.4(2)
F86Y C811 F88X 26.8(5)
F86X C811 F88X 106.3(2)
F87Y C811 F88X 126.2(6)
F87X C811 F88Y 28.8(5)
F86Y C811 F88Y 106.4(2)
F86X C811 F88Y 130.4(6)
F87Y C811 F88Y 106.0(2)
F88X C811 F88Y 82.8(5)
F87X C811 C812 113.7(6)
F86Y C811 C812 114.9(6)
F86X C811 C812 109.6(6)
F87Y C811 C812 112.0(6)
F88X C811 C812 113.8(6)
F88Y C811 C812 110.6(6)
O822 C812 C813 128.2(7)
O822 C812 C811 113.3(6)
C813 C812 C811 118.4(6)
C814 C813 C812 120.9(7)
C814 C813 H813 119.6
C812 C813 H813 119.6
O823 C814 C813 128.1(7)
O823 C814 C815 113.0(6)
C813 C814 C815 118.9(6)
F81X C815 F89X 106.8(2)
F81X C815 F80Y 82.6(4)
F89X C815 F80Y 121.0(6)
F81X C815 F80X 106.6(2)
F89X C815 F80X 106.5(2)
F80Y C815 F80X 24.9(4)
F81X C815 F89Y 128.0(5)
F89X C815 F89Y 25.0(4)
F80Y C815 F89Y 106.4(2)
F80X C815 F89Y 86.3(5)
F81X C815 F81Y 27.8(4)
F89X C815 F81Y 81.9(4)
F80Y C815 F81Y 106.1(2)
F80X C815 F81Y 126.9(5)
F89Y C815 F81Y 105.9(2)
F81X C815 C814 110.9(5)
F89X C815 C814 114.0(5)
F80Y C815 C814 115.9(5)
F80X C815 C814 111.6(6)
F89Y C815 C814 110.0(5)
F81Y C815 C814 111.8(5)
C812 O822 Eu2 133.2(5)
C814 O823 Eu2 133.3(4)
F916 C911 F918 107.3(6)
F916 C911 F917 106.4(6)
F918 C911 F917 107.4(7)
F916 C911 C912 111.4(6)
F918 C911 C912 114.0(6)
F917 C911 C912 109.9(6)
O922 C912 C913 128.3(6)
O922 C912 C911 113.0(6)
C913 C912 C911 118.7(6)
C914 C913 C912 121.5(6)
C914 C913 H913 119.3
C912 C913 H913 119.3
O923 C914 C913 128.0(6)
O923 C914 C915 113.7(6)
C913 C914 C915 118.3(6)
F919 C915 F920 107.6(7)
F919 C915 F921 105.9(6)
F920 C915 F921 106.3(6)
F919 C915 C914 114.8(6)
F920 C915 C914 112.1(6)
F921 C915 C914 109.7(6)
C912 O922 Eu2 134.4(4)
C914 O923 Eu2 132.8(4)
F06X C011 F07Y 71.3(4)
F06X C011 F08Y 127.7(6)
F07Y C011 F08Y 106.5(2)
F06X C011 F07X 106.5(2)
F07Y C011 F07X 37.5(4)
F08Y C011 F07X 75.1(5)
F06X C011 F06Y 36.9(4)
F07Y C011 F06Y 106.3(2)
F08Y C011 F06Y 106.2(2)
F07X C011 F06Y 135.4(5)
F06X C011 F08X 106.4(2)
F07Y C011 F08X 128.6(6)
F08Y C011 F08X 33.4(4)
F07X C011 F08X 106.1(2)
F06Y C011 F08X 75.6(5)
F06X C011 C012 113.2(6)
F07Y C011 C012 112.0(5)
F08Y C011 C012 115.2(5)
F07X C011 C012 108.9(6)
F06Y C011 C012 110.1(5)
F08X C011 C012 115.2(6)
O022 C012 C013 128.6(6)
O022 C012 C011 115.2(6)
C013 C012 C011 116.2(6)
C014 C013 C012 121.2(7)
C014 C013 H013 119.4
C012 C013 H013 119.4
O023 C014 C013 127.2(7)
O023 C014 C015 113.2(5)
C013 C014 C015 119.6(6)
F09X C015 F01Y 121.2(6)
F09X C015 F00X 106.6(2)
F01Y C015 F00X 85.6(5)
F09X C015 F00Y 83.7(5)
F01Y C015 F00Y 106.5(2)
F00X C015 F00Y 25.1(5)
F09X C015 F01X 106.5(2)
F01Y C015 F01X 22.0(5)
F00X C015 F01X 106.2(2)
F00Y C015 F01X 123.9(6)
F09X C015 F09Y 23.6(4)
F01Y C015 F09Y 106.3(2)
F00X C015 F09Y 126.5(6)
F00Y C015 F09Y 106.0(2)
F01X C015 F09Y 87.5(5)
F09X C015 C014 113.9(5)
F01Y C015 C014 113.1(6)
F00X C015 C014 112.5(6)
F00Y C015 C014 114.6(6)
F01X C015 C014 110.7(5)
F09Y C015 C014 109.8(5)
C012 O022 Eu2 129.5(4)
C014 O023 Eu2 131.6(4)
Cl11 C13S Cl12 113.1(6)
Cl11 C13S H13A 109.0
Cl12 C13S H13A 109.0
Cl11 C13S H13B 109.0
Cl12 C13S H13B 109.0
H13A C13S H13B 107.8

loop_
_geom_bond_atom_site_label_1
_geom_bond_atom_site_label_2
_geom_bond_distance
Ir1 C321 2.015(6)
Ir1 C221 2.029(6)
Ir1 N211 2.044(5)
Ir1 N311 2.051(5)
Ir1 N122 2.146(5)
Ir1 N111 2.147(4)
Eu1 O523 2.336(4)
Eu1 O623 2.347(4)
Eu1 O422 2.360(4)
Eu1 O622 2.373(4)
Eu1 O522 2.386(5)
Eu1 O423 2.403(5)
Eu1 N131 2.537(5)
Eu1 N142 2.556(5)
N111 C116 1.342(7)
N111 C112 1.352(7)
C112 C113 1.386(8)
C112 C123 1.456(8)
C113 C114 1.386(9)
C113 H113 0.9500
C114 C115 1.364(9)
C114 H114 0.9500
C115 C116 1.390(8)
C115 H115 0.9500
C116 H116 0.9500
N121 C125 1.351(8)
N121 N122 1.354(6)
N121 C126 1.456(7)
N122 C123 1.349(7)
C123 C124 1.397(8)
C124 C125 1.367(9)
C124 H124 0.9500
C125 H125 0.9500
C126 C151 1.516(8)
C126 H12A 0.9900
C126 H12B 0.9900
N131 C136 1.332(8)
N131 C132 1.346(8)
C132 C133 1.382(9)
C132 C143 1.466(8)
C133 C134 1.374(10)
C133 H133 0.9500
C134 C135 1.371(11)
C134 H134 0.9500
C135 C136 1.392(10)
C135 H135 0.9500
C136 H136 0.9500
N141 C145 1.325(8)
N141 N142 1.351(6)
N141 C146 1.462(8)
N142 C143 1.343(8)
C143 C144 1.391(9)
C144 C145 1.376(9)
C144 H144 0.9500
C145 H145 0.9500
C146 C154 1.508(8)
C146 H14A 0.9900
C146 H14B 0.9900
C151 C152 1.383(8)
C151 C156 1.392(8)
C152 C153 1.389(9)
C152 H152 0.9500
C153 C154 1.383(8)
C153 H153 0.9500
C154 C155 1.379(8)
C155 C156 1.390(8)
C155 H155 0.9500
C156 H156 0.9500
N211 C216 1.332(8)
N211 C212 1.375(8)
C212 C213 1.392(9)
C212 C222 1.457(9)
C213 C214 1.372(10)
C213 H213 0.9500
C214 C215 1.383(10)
C214 H214 0.9500
C215 C216 1.376(10)
C215 H215 0.9500
C216 H216 0.9500
C221 C226 1.392(8)
C221 C222 1.419(9)
C222 C223 1.407(8)
C223 C224 1.351(10)
C223 F227 1.357(7)
C224 C225 1.374(9)
C224 H224 0.9500
C225 F228 1.345(7)
C225 C226 1.382(8)
C226 F229 1.354(7)
N311 C316 1.339(8)
N311 C312 1.373(8)
C312 C313 1.400(9)
C312 C322 1.459(8)
C313 C314 1.391(10)
C313 H313 0.9500
C314 C315 1.373(10)
C314 H314 0.9500
C315 C316 1.363(9)
C315 H315 0.9500
C316 H316 0.9500
C321 C326 1.372(8)
C321 C322 1.440(9)
C322 C323 1.386(9)
C323 C324 1.358(10)
C323 F327 1.362(8)
C324 C325 1.361(10)
C324 H324 0.9500
C325 F328 1.354(7)
C325 C326 1.409(9)
C326 F329 1.351(7)
C411 F48Y 1.339(2)
C411 F48X 1.340(2)
C411 F46X 1.342(2)
C411 F46Y 1.343(2)
C411 F47X 1.344(2)
C411 F47Y 1.345(2)
C411 C412 1.512(9)
C412 O422 1.259(9)
C412 C413 1.387(11)
C413 C414 1.407(11)
C413 H413 0.9500
C414 O423 1.264(10)
C414 C415 1.515(9)
C415 F41X 1.337(2)
C415 F49Y 1.340(2)
C415 F49X 1.342(2)
C415 F40Y 1.342(2)
C415 F40X 1.346(2)
C415 F41Y 1.349(2)
C511 F56X 1.338(2)
C511 F58X 1.341(2)
C511 F56Y 1.341(2)
C511 F57Y 1.341(2)
C511 F58Y 1.344(2)
C511 F57X 1.345(2)
C511 C512 1.521(8)
C512 O522 1.220(8)
C512 C513 1.398(9)
C513 C514 1.390(10)
C513 H513 0.9500
C514 O523 1.249(9)
C514 C515 1.518(9)
C515 F519 1.298(9)
C515 F520 1.311(9)
C515 F521 1.335(9)
C611 F67Y 1.338(2)
C611 F68Y 1.339(2)
C611 F66Y 1.341(2)
C611 F66X 1.342(2)
C611 F68X 1.343(2)
C611 F67X 1.343(2)
C611 C612 1.515(7)
C612 O622 1.261(8)
C612 C613 1.386(9)
C613 C614 1.383(9)
C613 H613 0.9500
C614 O623 1.253(7)
C614 C615 1.537(9)
C615 F619 1.300(8)
C615 F620 1.321(9)
C615 F621 1.330(10)
Eu2 O823 2.358(4)
Eu2 O922 2.372(4)
Eu2 O722 2.373(5)
Eu2 O023 2.381(5)
Eu2 O822 2.383(5)
Eu2 O022 2.388(4)
Eu2 O923 2.394(4)
Eu2 O723 2.419(4)
C711 F77Y 1.339(2)
C711 F76Y 1.341(2)
C711 F78X 1.341(2)
C711 F78Y 1.341(2)
C711 F76X 1.342(2)
C711 F77X 1.343(2)
C711 C712 1.549(8)
C712 O722 1.243(9)
C712 C713 1.374(12)
C713 C714 1.375(11)
C713 H713 0.9500
C714 O723 1.256(8)
C714 C715 1.534(11)
C715 F721 1.323(8)
C715 F720 1.334(9)
C715 F719 1.340(9)
C811 F87X 1.340(2)
C811 F86Y 1.340(2)
C811 F86X 1.340(2)
C811 F87Y 1.343(2)
C811 F88X 1.343(2)
C811 F88Y 1.344(2)
C811 C812 1.522(8)
C812 O822 1.225(8)
C812 C813 1.400(10)
C813 C814 1.376(10)
C813 H813 0.9500
C814 O823 1.268(8)
C814 C815 1.512(8)
C815 F81X 1.339(2)
C815 F89X 1.339(2)
C815 F80Y 1.341(2)
C815 F80X 1.342(2)
C815 F89Y 1.344(2)
C815 F81Y 1.345(2)
C911 F916 1.316(9)
C911 F918 1.331(9)
C911 F917 1.343(9)
C911 C912 1.524(9)
C912 O922 1.248(8)
C912 C913 1.390(9)
C913 C914 1.383(9)
C913 H913 0.9500
C914 O923 1.245(8)
C914 C915 1.521(9)
C915 F919 1.320(9)
C915 F920 1.326(9)
C915 F921 1.329(9)
C011 F06X 1.340(2)
C011 F07Y 1.341(2)
C011 F08Y 1.341(2)
C011 F07X 1.342(2)
C011 F06Y 1.342(2)
C011 F08X 1.344(2)
C011 C012 1.529(7)
C012 O022 1.251(8)
C012 C013 1.383(11)
C013 C014 1.381(10)
C013 H013 0.9500
C014 O023 1.251(8)
C014 C015 1.511(8)
C015 F09X 1.338(2)
C015 F01Y 1.339(2)
C015 F00X 1.342(2)
C015 F00Y 1.343(2)
C015 F01X 1.344(2)
C015 F09Y 1.345(2)
Cl11 C13S 1.710(11)
Cl12 C13S 1.727(12)
C13S H13A 0.9900
C13S H13B 0.9900

loop_
_geom_torsion_atom_site_label_1
_geom_torsion_atom_site_label_2
_geom_torsion_atom_site_label_3
_geom_torsion_atom_site_label_4
_geom_torsion
C321 Ir1 N111 C116 1.4(5)
C221 Ir1 N111 C116 129(2)
N211 Ir1 N111 C116 100.4(5)
N311 Ir1 N111 C116 -78.7(5)
N122 Ir1 N111 C116 -175.9(5)
C321 Ir1 N111 C112 -179.0(4)
C221 Ir1 N111 C112 -51(2)
N211 Ir1 N111 C112 -80.0(4)
N311 Ir1 N111 C112 101.0(4)
N122 Ir1 N111 C112 3.8(4)
C116 N111 C112 C113 -1.0(8)
Ir1 N111 C112 C113 179.4(4)
C116 N111 C112 C123 179.5(5)
Ir1 N111 C112 C123 -0.2(6)
N111 C112 C113 C114 0.8(9)
C123 C112 C113 C114 -179.7(6)
C112 C113 C114 C115 0.1(9)
C113 C114 C115 C116 -0.6(9)
C112 N111 C116 C115 0.4(8)
Ir1 N111 C116 C115 -180.0(4)
C114 C115 C116 N111 0.4(9)
C125 N121 N122 C123 -0.6(6)
C126 N121 N122 C123 179.0(5)
C125 N121 N122 Ir1 169.3(5)
C126 N121 N122 Ir1 -11.1(8)
C321 Ir1 N122 C123 -22.1(13)
C221 Ir1 N122 C123 168.9(4)
N211 Ir1 N122 C123 90.0(4)
N311 Ir1 N122 C123 -92.6(4)
N111 Ir1 N122 C123 -7.1(4)
C321 Ir1 N122 N121 168.7(10)
C221 Ir1 N122 N121 -0.4(6)
N211 Ir1 N122 N121 -79.2(6)
N311 Ir1 N122 N121 98.2(5)
N111 Ir1 N122 N121 -176.3(6)
N121 N122 C123 C124 0.7(6)
Ir1 N122 C123 C124 -171.8(4)
N121 N122 C123 C112 -178.0(5)
Ir1 N122 C123 C112 9.4(6)
N111 C112 C123 N122 -6.2(8)
C113 C112 C123 N122 174.3(5)
N111 C112 C123 C124 175.4(6)
C113 C112 C123 C124 -4.1(10)
N122 C123 C124 C125 -0.6(7)
C112 C123 C124 C125 177.9(6)
N122 N121 C125 C124 0.3(7)
C126 N121 C125 C124 -179.4(5)
C123 C124 C125 N121 0.2(7)
C125 N121 C126 C151 -79.0(7)
N122 N121 C126 C151 101.4(6)
O523 Eu1 N131 C136 15.2(6)
O623 Eu1 N131 C136 -128.1(5)
O422 Eu1 N131 C136 124.5(5)
O622 Eu1 N131 C136 -67.0(6)
O522 Eu1 N131 C136 -27.4(7)
O423 Eu1 N131 C136 90.6(6)
N142 Eu1 N131 C136 175.9(6)
O523 Eu1 N131 C132 -162.2(5)
O623 Eu1 N131 C132 54.4(5)
O422 Eu1 N131 C132 -53.0(6)
O622 Eu1 N131 C132 115.6(5)
O522 Eu1 N131 C132 155.1(4)
O423 Eu1 N131 C132 -86.9(5)
N142 Eu1 N131 C132 -1.5(4)
C136 N131 C132 C133 -0.3(10)
Eu1 N131 C132 C133 177.3(5)
C136 N131 C132 C143 178.7(6)
Eu1 N131 C132 C143 -3.8(7)
N131 C132 C133 C134 1.5(11)
C143 C132 C133 C134 -177.4(7)
C132 C133 C134 C135 -0.9(12)
C133 C134 C135 C136 -0.8(12)
C132 N131 C136 C135 -1.6(11)
Eu1 N131 C136 C135 -179.1(6)
C134 C135 C136 N131 2.1(13)
C145 N141 N142 C143 -0.7(6)
C146 N141 N142 C143 -173.9(5)
C145 N141 N142 Eu1 -163.1(4)
C146 N141 N142 Eu1 23.7(8)
O523 Eu1 N142 C143 40.3(5)
O623 Eu1 N142 C143 -121.8(4)
O422 Eu1 N142 C143 157.4(4)
O622 Eu1 N142 C143 -56.7(4)
O522 Eu1 N142 C143 -149.9(4)
O423 Eu1 N142 C143 86.6(4)
N131 Eu1 N142 C143 7.3(4)
O523 Eu1 N142 N141 -158.8(4)
O623 Eu1 N142 N141 39.1(5)
O422 Eu1 N142 N141 -41.7(5)
O622 Eu1 N142 N141 104.1(5)
O522 Eu1 N142 N141 11.0(7)
O423 Eu1 N142 N141 -112.6(5)
N131 Eu1 N142 N141 168.1(5)
N141 N142 C143 C144 0.4(7)
Eu1 N142 C143 C144 166.4(4)
N141 N142 C143 C132 -178.5(5)
Eu1 N142 C143 C132 -12.5(7)
N131 C132 C143 N142 11.0(9)
C133 C132 C143 N142 -170.1(6)
N131 C132 C143 C144 -167.7(6)
C133 C132 C143 C144 11.2(11)
N142 C143 C144 C145 0.0(7)
C132 C143 C144 C145 178.8(6)
N142 N141 C145 C144 0.7(7)
C146 N141 C145 C144 173.4(6)
C143 C144 C145 N141 -0.4(7)
C145 N141 C146 C154 -77.5(8)
N142 N141 C146 C154 94.5(6)
N121 C126 C151 C152 2.8(8)
N121 C126 C151 C156 -175.7(5)
C156 C151 C152 C153 0.3(9)
C126 C151 C152 C153 -178.2(6)
C151 C152 C153 C154 -0.8(10)
C152 C153 C154 C155 0.7(10)
C152 C153 C154 C146 179.8(6)
N141 C146 C154 C155 123.1(6)
N141 C146 C154 C153 -55.9(8)
C153 C154 C155 C156 -0.2(9)
C146 C154 C155 C156 -179.2(5)
C154 C155 C156 C151 -0.3(8)
C152 C151 C156 C155 0.3(8)
C126 C151 C156 C155 178.8(5)
C321 Ir1 N211 C216 93.4(5)
C221 Ir1 N211 C216 -179.1(5)
N311 Ir1 N211 C216 161(3)
N122 Ir1 N211 C216 -76.7(5)
N111 Ir1 N211 C216 -1.4(5)
C321 Ir1 N211 C212 -89.1(4)
C221 Ir1 N211 C212 -1.5(4)
N311 Ir1 N211 C212 -22(4)
N122 Ir1 N211 C212 100.9(4)
N111 Ir1 N211 C212 176.1(4)
C216 N211 C212 C213 -1.3(9)
Ir1 N211 C212 C213 -178.9(5)
C216 N211 C212 C222 178.8(5)
Ir1 N211 C212 C222 1.2(6)
N211 C212 C213 C214 1.4(10)
C222 C212 C213 C214 -178.7(6)
C212 C213 C214 C215 -1.0(11)
C213 C214 C215 C216 0.3(12)
C212 N211 C216 C215 0.7(10)
Ir1 N211 C216 C215 178.1(6)
C214 C215 C216 N211 -0.2(12)
C321 Ir1 C221 C226 -78.5(5)
N211 Ir1 C221 C226 -177.3(5)
N311 Ir1 C221 C226 1.6(5)
N122 Ir1 C221 C226 99.5(5)
N111 Ir1 C221 C226 153(2)
C321 Ir1 C221 C222 100.3(4)
N211 Ir1 C221 C222 1.5(4)
N311 Ir1 C221 C222 -179.6(4)
N122 Ir1 C221 C222 -81.7(4)
N111 Ir1 C221 C222 -28(2)
C226 C221 C222 C223 -3.6(8)
Ir1 C221 C222 C223 177.5(4)
C226 C221 C222 C212 177.6(5)
Ir1 C221 C222 C212 -1.4(6)
N211 C212 C222 C223 -178.6(5)
C213 C212 C222 C223 1.5(10)
N211 C212 C222 C221 0.1(7)
C213 C212 C222 C221 -179.7(6)
C221 C222 C223 C224 1.8(9)
C212 C222 C223 C224 -179.5(6)
C221 C222 C223 F227 -177.6(5)
C212 C222 C223 F227 1.1(9)
F227 C223 C224 C225 -179.4(5)
C222 C223 C224 C225 1.2(9)
C223 C224 C225 F228 178.6(5)
C223 C224 C225 C226 -2.3(9)
F228 C225 C226 F229 0.9(8)
C224 C225 C226 F229 -178.2(5)
F228 C225 C226 C221 179.5(5)
C224 C225 C226 C221 0.5(9)
C222 C221 C226 F229 -178.8(5)
Ir1 C221 C226 F229 0.0(8)
C222 C221 C226 C225 2.5(8)
Ir1 C221 C226 C225 -178.7(4)
C321 Ir1 N311 C316 173.9(5)
C221 Ir1 N311 C316 86.0(5)
N211 Ir1 N311 C316 106(3)
N122 Ir1 N311 C316 -16.3(5)
N111 Ir1 N311 C316 -91.7(5)
C321 Ir1 N311 C312 0.2(4)
C221 Ir1 N311 C312 -87.6(4)
N211 Ir1 N311 C312 -67(4)
N122 Ir1 N311 C312 170.1(4)
N111 Ir1 N311 C312 94.6(4)
C316 N311 C312 C313 -1.6(9)
Ir1 N311 C312 C313 172.4(5)
C316 N311 C312 C322 -178.1(5)
Ir1 N311 C312 C322 -4.0(6)
N311 C312 C313 C314 -0.1(10)
C322 C312 C313 C314 175.9(6)
C312 C313 C314 C315 2.0(11)
C313 C314 C315 C316 -2.3(11)
C312 N311 C316 C315 1.4(9)
Ir1 N311 C316 C315 -172.2(5)
C314 C315 C316 N311 0.6(11)
C221 Ir1 C321 C326 -85.7(6)
N211 Ir1 C321 C326 -5.9(6)
N311 Ir1 C321 C326 177.0(6)
N122 Ir1 C321 C326 105.1(12)
N111 Ir1 C321 C326 90.5(5)
C221 Ir1 C321 C322 101.0(4)
N211 Ir1 C321 C322 -179.2(4)
N311 Ir1 C321 C322 3.7(4)
N122 Ir1 C321 C322 -68.2(13)
N111 Ir1 C321 C322 -82.8(4)
C326 C321 C322 C323 -2.5(8)
Ir1 C321 C322 C323 171.7(5)
C326 C321 C322 C312 178.7(5)
Ir1 C321 C322 C312 -7.1(6)
N311 C312 C322 C323 -171.4(6)
C313 C312 C322 C323 12.3(10)
N311 C312 C322 C321 7.2(7)
C313 C312 C322 C321 -169.0(6)
C321 C322 C323 C324 2.9(10)
C312 C322 C323 C324 -178.6(6)
C321 C322 C323 F327 -176.1(5)
C312 C322 C323 F327 2.5(10)
F327 C323 C324 C325 178.0(6)
C322 C323 C324 C325 -1.0(10)
C323 C324 C325 F328 -179.4(6)
C323 C324 C325 C326 -1.0(9)
C322 C321 C326 F329 -179.7(5)
Ir1 C321 C326 F329 7.2(9)
C322 C321 C326 C325 0.6(9)
Ir1 C321 C326 C325 -172.5(5)
F328 C325 C326 F329 -0.1(8)
C324 C325 C326 F329 -178.5(6)
F328 C325 C326 C321 179.6(5)
C324 C325 C326 C321 1.2(9)
F48Y C411 C412 O422 -161.2(7)
F48X C411 C412 O422 -15.2(11)
F46X C411 C412 O422 108.5(10)
F46Y C411 C412 O422 75.8(8)
F47X C411 C412 O422 -136.2(9)
F47Y C411 C412 O422 -39.8(8)
F48Y C411 C412 C413 19.0(10)
F48X C411 C412 C413 165.0(9)
F46X C411 C412 C413 -71.3(11)
F46Y C411 C412 C413 -104.0(8)
F47X C411 C412 C413 44.1(10)
F47Y C411 C412 C413 140.4(8)
O422 C412 C413 C414 3.4(13)
C411 C412 C413 C414 -176.9(7)
C412 C413 C414 O423 -5.1(14)
C412 C413 C414 C415 171.2(7)
O423 C414 C415 F41X -126.2(8)
C413 C414 C415 F41X 57.0(9)
O423 C414 C415 F49Y 38.8(9)
C413 C414 C415 F49Y -138.0(8)
O423 C414 C415 F49X 2.8(9)
C413 C414 C415 F49X -174.1(7)
O423 C414 C415 F40Y 166.3(7)
C413 C414 C415 F40Y -10.5(10)
O423 C414 C415 F40X 117.2(7)
C413 C414 C415 F40X -59.6(9)
O423 C414 C415 F41Y -78.0(8)
C413 C414 C415 F41Y 105.1(8)
C413 C412 O422 Eu1 25.3(12)
C411 C412 O422 Eu1 -154.4(4)
O523 Eu1 O422 C412 33.1(7)
O623 Eu1 O422 C412 173.2(7)
O622 Eu1 O422 C412 131.2(6)
O522 Eu1 O422 C412 96.3(7)
O423 Eu1 O422 C412 -32.5(6)
N131 Eu1 O422 C412 -67.5(7)
N142 Eu1 O422 C412 -112.7(7)
C413 C414 O423 Eu1 -20.8(12)
C415 C414 O423 Eu1 162.8(4)
O523 Eu1 O423 C414 -85.7(6)
O623 Eu1 O423 C414 73.6(7)
O422 Eu1 O423 C414 29.8(6)
O622 Eu1 O423 C414 -133.7(6)
O522 Eu1 O423 C414 -26.2(7)
N131 Eu1 O423 C414 -172.2(7)
N142 Eu1 O423 C414 121.2(6)
F56X C511 C512 O522 23.3(8)
F58X C511 C512 O522 145.3(6)
F56Y C511 C512 O522 -66.9(11)
F57Y C511 C512 O522 166.7(9)
F58Y C511 C512 O522 49.1(10)
F57X C511 C512 O522 -97.4(7)
F56X C511 C512 C513 -158.4(7)
F58X C511 C512 C513 -36.4(8)
F56Y C511 C512 C513 111.4(11)
F57Y C511 C512 C513 -15.0(11)
F58Y C511 C512 C513 -132.6(10)
F57X C511 C512 C513 80.9(8)
O522 C512 C513 C514 5.9(13)
C511 C512 C513 C514 -172.2(7)
C512 C513 C514 O523 -5.0(13)
C512 C513 C514 C515 176.7(7)
O523 C514 C515 F519 51.0(9)
C513 C514 C515 F519 -130.4(8)
O523 C514 C515 F520 174.5(7)
C513 C514 C515 F520 -7.0(11)
O523 C514 C515 F521 -67.5(9)
C513 C514 C515 F521 111.1(8)
C513 C512 O522 Eu1 -4.4(13)
C511 C512 O522 Eu1 173.7(4)
O523 Eu1 O522 C512 1.4(7)
O623 Eu1 O522 C512 159.8(7)
O422 Eu1 O522 C512 -115.1(7)
O622 Eu1 O522 C512 85.4(7)
O423 Eu1 O522 C512 -59.3(7)
N131 Eu1 O522 C512 46.5(8)
N142 Eu1 O522 C512 -172.2(6)
C513 C514 O523 Eu1 2.7(13)
C515 C514 O523 Eu1 -179.0(5)
O623 Eu1 O523 C514 -34.4(8)
O422 Eu1 O523 C514 62.2(7)
O622 Eu1 O523 C514 -80.9(7)
O522 Eu1 O523 C514 -0.5(7)
O423 Eu1 O523 C514 125.6(7)
N131 Eu1 O523 C514 -156.8(7)
N142 Eu1 O523 C514 173.3(6)
F67Y C611 C612 O622 -55.5(7)
F68Y C611 C612 O622 -177.6(6)
F66Y C611 C612 O622 62.3(7)
F66X C611 C612 O622 35.2(8)
F68X C611 C612 O622 157.5(7)
F67X C611 C612 O622 -84.1(7)
F67Y C611 C612 C613 124.1(7)
F68Y C611 C612 C613 2.0(8)
F66Y C611 C612 C613 -118.1(7)
F66X C611 C612 C613 -145.2(7)
F68X C611 C612 C613 -22.8(8)
F67X C611 C612 C613 95.6(8)
O622 C612 C613 C614 8.8(11)
C611 C612 C613 C614 -170.7(6)
C612 C613 C614 O623 -7.5(11)
C612 C613 C614 C615 170.5(7)
O623 C614 C615 F619 -46.6(9)
C613 C614 C615 F619 135.2(7)
O623 C614 C615 F620 -169.0(6)
C613 C614 C615 F620 12.7(10)
O623 C614 C615 F621 72.8(8)
C613 C614 C615 F621 -105.5(8)
C613 C612 O622 Eu1 18.1(10)
C611 C612 O622 Eu1 -162.2(3)
O523 Eu1 O622 C612 122.1(6)
O623 Eu1 O622 C612 -28.8(5)
O422 Eu1 O622 C612 15.2(7)
O522 Eu1 O622 C612 48.8(5)
O423 Eu1 O622 C612 168.5(5)
N131 Eu1 O622 C612 -152.7(6)
N142 Eu1 O622 C612 -95.1(6)
C613 C614 O623 Eu1 -21.4(10)
C615 C614 O623 Eu1 160.6(4)
O523 Eu1 O623 C614 -18.5(7)
O422 Eu1 O623 C614 -124.7(6)
O622 Eu1 O623 C614 30.4(5)
O522 Eu1 O623 C614 -51.8(5)
O423 Eu1 O623 C614 -166.2(5)
N131 Eu1 O623 C614 93.2(6)
N142 Eu1 O623 C614 144.6(6)
F77Y C711 C712 O722 95.1(8)
F76Y C711 C712 O722 -24.4(9)
F78X C711 C712 O722 -178.6(8)
F78Y C711 C712 O722 -146.1(8)
F76X C711 C712 O722 -57.2(9)
F77X C711 C712 O722 62.3(9)
F77Y C711 C712 C713 -86.4(9)
F76Y C711 C712 C713 154.1(8)
F78X C711 C712 C713 -0.1(10)
F78Y C711 C712 C713 32.4(10)
F76X C711 C712 C713 121.3(9)
F77X C711 C712 C713 -119.2(9)
O722 C712 C713 C714 0.7(14)
C711 C712 C713 C714 -177.5(7)
C712 C713 C714 O723 -1.6(13)
C712 C713 C714 C715 175.5(7)
O723 C714 C715 F721 -171.2(6)
C713 C714 C715 F721 11.3(10)
O723 C714 C715 F720 67.0(8)
C713 C714 C715 F720 -110.5(8)
O723 C714 C715 F719 -50.4(8)
C713 C714 C715 F719 132.1(7)
C713 C712 O722 Eu2 9.7(14)
C711 C712 O722 Eu2 -172.0(4)
O823 Eu2 O722 C712 65.3(7)
O922 Eu2 O722 C712 -139.6(7)
O023 Eu2 O722 C712 -75.7(7)
O822 Eu2 O722 C712 138.5(7)
O022 Eu2 O722 C712 11.5(9)
O923 Eu2 O722 C712 176.4(6)
O723 Eu2 O722 C712 -11.7(7)
C713 C714 O723 Eu2 -7.4(11)
C715 C714 O723 Eu2 175.4(4)
O823 Eu2 O723 C714 -77.6(6)
O922 Eu2 O723 C714 71.6(6)
O722 Eu2 O723 C714 10.5(6)
O023 Eu2 O723 C714 128.9(6)
O822 Eu2 O723 C714 -30.7(7)
O022 Eu2 O723 C714 -158.4(6)
O923 Eu2 O723 C714 178.8(5)
F87X C811 C812 O822 -37.5(8)
F86Y C811 C812 O822 171.1(7)
F86X C811 C812 O822 81.7(8)
F87Y C811 C812 O822 49.5(9)
F88X C811 C812 O822 -159.5(7)
F88Y C811 C812 O822 -68.5(9)
F87X C811 C812 C813 141.6(7)
F86Y C811 C812 C813 -9.8(9)
F86X C811 C812 C813 -99.2(8)
F87Y C811 C812 C813 -131.3(8)
F88X C811 C812 C813 19.6(9)
F88Y C811 C812 C813 110.7(8)
O822 C812 C813 C814 -1.8(12)
C811 C812 C813 C814 179.2(6)
C812 C813 C814 O823 4.3(11)
C812 C813 C814 C815 -174.3(6)
O823 C814 C815 F81X 66.0(8)
C813 C814 C815 F81X -115.2(8)
O823 C814 C815 F89X -54.6(8)
C813 C814 C815 F89X 124.2(8)
O823 C814 C815 F80Y 157.9(6)
C813 C814 C815 F80Y -23.3(8)
O823 C814 C815 F80X -175.3(7)
C813 C814 C815 F80X 3.5(9)
O823 C814 C815 F89Y -81.3(7)
C813 C814 C815 F89Y 97.5(7)
O823 C814 C815 F81Y 36.1(7)
C813 C814 C815 F81Y -145.1(7)
C813 C812 O822 Eu2 -17.0(11)
C811 C812 O822 Eu2 162.0(4)
O823 Eu2 O822 C812 21.1(6)
O922 Eu2 O822 C812 -146.1(7)
O722 Eu2 O822 C812 -67.4(6)
O023 Eu2 O822 C812 -168.4(5)
O022 Eu2 O822 C812 85.4(7)
O923 Eu2 O822 C812 138.9(7)
O723 Eu2 O822 C812 -26.8(7)
C813 C814 O823 Eu2 12.2(10)
C815 C814 O823 Eu2 -169.1(3)
O922 Eu2 O823 C814 5.5(7)
O722 Eu2 O823 C814 55.9(6)
O023 Eu2 O823 C814 169.3(5)
O822 Eu2 O823 C814 -18.6(5)
O022 Eu2 O823 C814 -147.6(6)
O923 Eu2 O823 C814 -81.5(6)
O723 Eu2 O823 C814 127.8(6)
F916 C911 C912 O922 -57.3(8)
F918 C911 C912 O922 -179.0(6)
F917 C911 C912 O922 60.3(8)
F916 C911 C912 C913 122.2(7)
F918 C911 C912 C913 0.6(10)
F917 C911 C912 C913 -120.1(7)
O922 C912 C913 C914 -5.3(12)
C911 C912 C913 C914 175.2(7)
C912 C913 C914 O923 -5.6(12)
C912 C913 C914 C915 175.7(7)
O923 C914 C915 F919 -175.2(7)
C913 C914 C915 F919 3.7(10)
O923 C914 C915 F920 -52.1(9)
C913 C914 C915 F920 126.9(7)
O923 C914 C915 F921 65.7(8)
C913 C914 C915 F921 -115.4(7)
C913 C912 O922 Eu2 0.2(11)
C911 C912 O922 Eu2 179.8(5)
O823 Eu2 O922 C912 -90.4(7)
O722 Eu2 O922 C912 -142.4(6)
O023 Eu2 O922 C912 100.6(6)
O822 Eu2 O922 C912 -66.9(6)
O022 Eu2 O922 C912 55.0(7)
O923 Eu2 O922 C912 7.6(6)
O723 Eu2 O922 C912 159.1(6)
C913 C914 O923 Eu2 20.8(11)
C915 C914 O923 Eu2 -160.4(5)
O823 Eu2 O923 C914 128.7(6)
O922 Eu2 O923 C914 -17.6(6)
O722 Eu2 O923 C914 27.5(7)
O023 Eu2 O923 C914 -88.9(6)
O822 Eu2 O923 C914 65.7(6)
O022 Eu2 O923 C914 -160.2(6)
O723 Eu2 O923 C914 -136.3(5)
F06X C011 C012 O022 -39.8(8)
F07Y C011 C012 O022 38.6(7)
F08Y C011 C012 O022 160.5(5)
F07X C011 C012 O022 78.5(7)
F06Y C011 C012 O022 -79.4(6)
F08X C011 C012 O022 -162.5(7)
F06X C011 C012 C013 139.3(7)
F07Y C011 C012 C013 -142.4(6)
F08Y C011 C012 C013 -20.4(7)
F07X C011 C012 C013 -102.4(7)
F06Y C011 C012 C013 99.6(6)
F08X C011 C012 C013 16.5(8)
O022 C012 C013 C014 3.2(12)
C011 C012 C013 C014 -175.7(6)
C012 C013 C014 O023 -6.0(11)
C012 C013 C014 C015 172.2(6)
O023 C014 C015 F09X 68.1(8)
C013 C014 C015 F09X -110.4(8)
O023 C014 C015 F01Y -75.5(8)
C013 C014 C015 F01Y 106.1(8)
O023 C014 C015 F00X -170.5(8)
C013 C014 C015 F00X 11.1(9)
O023 C014 C015 F00Y 162.1(8)
C013 C014 C015 F00Y -16.3(10)
O023 C014 C015 F01X -51.9(8)
C013 C014 C015 F01X 129.6(8)
O023 C014 C015 F09Y 43.0(9)
C013 C014 C015 F09Y -135.4(8)
C013 C012 O022 Eu2 25.3(10)
C011 C012 O022 Eu2 -155.8(4)
O823 Eu2 O022 C012 175.7(5)
O922 Eu2 O022 C012 13.6(6)
O722 Eu2 O022 C012 -129.6(5)
O023 Eu2 O022 C012 -32.0(5)
O822 Eu2 O022 C012 114.9(5)
O923 Eu2 O022 C012 61.3(5)
O723 Eu2 O022 C012 -107.5(5)
C013 C014 O023 Eu2 -20.6(10)
C015 C014 O023 Eu2 161.1(3)
O823 Eu2 O023 C014 75.6(6)
O922 Eu2 O023 C014 -113.4(6)
O722 Eu2 O023 C014 179.7(5)
O822 Eu2 O023 C014 -90.3(6)
O022 Eu2 O023 C014 30.5(6)
O923 Eu2 O023 C014 -41.1(6)
O723 Eu2 O023 C014 117.6(6)
